data_7206030
loop_
_publ_author_name
'Tsunashima, Ryo'
'Long, De-Liang'
'Endo, Toru'
'Noro, Shin-ichiro'
'Akutagawa, Tomoyuki'
'Nakamura, Takayoshi'
'Cabrera, Raul Quesada'
'McMillan, Paul F.'
'K\"ogerler, Paul'
'Cronin, Leroy'

_publ_section_title
;
 Exploring the thermochromism of sulfite-embedded polyoxometalate
 capsules.
;
_journal_issue 16
_journal_name_full 'Physical chemistry chemical physics : PCCP'
_journal_page_first 7295
_journal_page_last 7297
_journal_paper_doi 10.1039/c1cp20074g
_journal_volume 13
_journal_year 2011
_chemical_formula_moiety '(Mo18 O60 S2 4-), (Mo6 O19 2-), 6(C16 H36 N +)'
_chemical_formula_sum 'C96 H216 Mo24 N6 O79 S2'
_chemical_formula_weight 5085.43
_chemical_name_systematic
;
?
;
_space_group_IT_number 14
_symmetry_cell_setting monoclinic
_symmetry_space_group_name_Hall '-P 2yn'
_symmetry_space_group_name_H-M 'P 1 21/n 1'
_atom_sites_solution_hydrogens geom
_atom_sites_solution_primary direct
_atom_sites_solution_secondary difmap
_audit_creation_method SHELXL-97
_cell_angle_alpha 90.00
_cell_angle_beta 91.274(2)
_cell_angle_gamma 90.00
_cell_formula_units_Z 4
_cell_length_a 22.2013(4)
_cell_length_b 30.4426(5)
_cell_length_c 24.1244(5)
_cell_measurement_reflns_used 94854
_cell_measurement_temperature 293(2)
_cell_measurement_theta_max 34.972
_cell_measurement_theta_min 1.50
_cell_volume 16300.8(5)
_computing_cell_refinement
;
CrysAlisPro, Oxford Diffraction Ltd.,
Version 1.171.33.55 (release 05-01-2010 CrysAlis171 .NET)
(compiled Jan 5 2010,16:28:46)
;
_computing_data_collection
;
CrysAlisPro, Oxford Diffraction Ltd.,
Version 1.171.33.55 (release 05-01-2010 CrysAlis171 .NET)
(compiled Jan 5 2010,16:28:46)
;
_computing_data_reduction
;
CrysAlisPro, Oxford Diffraction Ltd.,
Version 1.171.33.55 (release 05-01-2010 CrysAlis171 .NET)
(compiled Jan 5 2010,16:28:46)
;
_computing_structure_refinement 'SHELXL-97 (Sheldrick, 2008)'
_computing_structure_solution 'SHELXS-97 (Sheldrick, 2008)'
_diffrn_ambient_temperature 293(2)
_diffrn_measured_fraction_theta_full 0.997
_diffrn_measured_fraction_theta_max 0.997
_diffrn_measurement_device_type 'Xcalibur, Atlas, Gemini ultra'
_diffrn_measurement_method '\w & \p scans'
_diffrn_radiation_monochromator graphite
_diffrn_radiation_source 'fine-focus sealed tube'
_diffrn_radiation_type MoK\a
_diffrn_radiation_wavelength 0.71073
_diffrn_reflns_av_R_equivalents 0.0409
_diffrn_reflns_av_sigmaI/netI 0.0538
_diffrn_reflns_limit_h_max 29
_diffrn_reflns_limit_h_min -26
_diffrn_reflns_limit_k_max 23
_diffrn_reflns_limit_k_min -40
_diffrn_reflns_limit_l_max 31
_diffrn_reflns_limit_l_min -31
_diffrn_reflns_number 91826
_diffrn_reflns_theta_full 28.00
_diffrn_reflns_theta_max 28.00
_diffrn_reflns_theta_min 2.97
_diffrn_standards_decay_% none
_exptl_absorpt_coefficient_mu 1.889
_exptl_absorpt_correction_T_max 0.6495
_exptl_absorpt_correction_T_min 0.5262
_exptl_absorpt_process_details
;
P. Coppens, L. Leiserowitz, D Rabinovich, Acta Cryst.
(1965), 18, 1035-1038
;
_exptl_crystal_colour brown
_exptl_crystal_density_diffrn 2.072
_exptl_crystal_density_meas ?
_exptl_crystal_density_method 'not measured'
_exptl_crystal_description block
_exptl_crystal_F_000 10024
_exptl_crystal_size_max 0.39
_exptl_crystal_size_mid 0.29
_exptl_crystal_size_min 0.25
_refine_diff_density_max 0.963
_refine_diff_density_min -0.649
_refine_diff_density_rms 0.122
_refine_ls_extinction_method none
_refine_ls_goodness_of_fit_ref 0.897
_refine_ls_hydrogen_treatment mixed
_refine_ls_matrix_type full
_refine_ls_number_parameters 1881
_refine_ls_number_reflns 39259
_refine_ls_number_restraints 0
_refine_ls_restrained_S_all 0.897
_refine_ls_R_factor_all 0.0828
_refine_ls_R_factor_gt 0.0479
_refine_ls_shift/su_max 0.003
_refine_ls_shift/su_mean 0.000
_refine_ls_structure_factor_coef Fsqd
_refine_ls_weighting_details 'calc w=1/[\s^2^(Fo^2^)+(0.0709P)^2^+0.0000P] where P=(Fo^2^+2Fc^2^)/3'
_refine_ls_weighting_scheme calc
_refine_ls_wR_factor_gt 0.1135
_refine_ls_wR_factor_ref 0.1253
_reflns_number_gt 23972
_reflns_number_total 39259
_reflns_threshold_expression >2sigma(I)
_cod_data_source_file c1cp20074g.txt
_cod_data_source_block dl042rt
_cod_depositor_comments
;
The following automatic conversions were performed:

'_exptl_crystal_density_meas' value 'not measured' was changed to '?'
- the value is perceived as not measured.

Automatic conversion script
Id: cif_fix_values 3008 2015-01-20 13:52:24Z robertas 
;
_cod_original_sg_symbol_H-M P2(1)/n
_cod_database_code 7206030

loop_
_symmetry_equiv_pos_as_xyz
'x, y, z'
'-x+1/2, y+1/2, -z+1/2'
'-x, -y, -z'
'x-1/2, -y-1/2, z-1/2'

loop_
_atom_site_label
_atom_site_type_symbol
_atom_site_fract_x
_atom_site_fract_y
_atom_site_fract_z
_atom_site_U_iso_or_equiv
_atom_site_adp_type
_atom_site_occupancy
_atom_site_symmetry_multiplicity
_atom_site_calc_flag
_atom_site_refinement_flags
_atom_site_disorder_assembly
_atom_site_disorder_group
Mo1' Mo 0.2266(15) 0.2560(11) 0.0296(15) 0.073(9) Uiso 0.0257(11) 1 d P A 2
Mo3' Mo 0.3176(17) 0.1679(13) 0.0728(17) 0.090(11) Uiso 0.0257(11) 1 d P A 2
Mo2' Mo 0.177(3) 0.1548(17) 0.072(3) 0.10(2) Uiso 0.0257(11) 1 d P A 2
Mo8' Mo 0.1623(12) 0.3249(8) 0.1272(11) 0.052(7) Uiso 0.0257(11) 1 d P A 2
Mo1 Mo 0.31479(2) 0.221500(18) 0.05511(2) 0.05674(15) Uani 0.9743(11) 1 d P A 1
Mo2 Mo 0.22295(2) 0.127550(16) 0.10069(2) 0.05541(15) Uani 0.9743(11) 1 d P A 1
Mo3 Mo 0.14935(2) 0.228064(18) 0.04664(2) 0.05465(14) Uani 0.9743(11) 1 d P A 1
Mo4 Mo 0.38777(2) 0.239090(17) 0.18117(2) 0.05534(13) Uani 1 1 d . A 1
Mo5 Mo 0.31084(2) 0.134628(16) 0.21945(2) 0.05593(13) Uani 1 1 d . A 1
Mo6 Mo 0.15650(2) 0.131773(15) 0.22963(2) 0.04963(11) Uani 1 1 d . A 1
Mo7 Mo 0.06808(2) 0.222398(16) 0.16624(2) 0.04995(11) Uani 1 1 d . A 1
Mo8 Mo 0.13602(3) 0.319299(18) 0.13057(2) 0.05065(13) Uani 0.9743(11) 1 d P A 1
Mo9 Mo 0.30359(2) 0.322075(16) 0.12136(2) 0.05294(12) Uani 1 1 d . A 1
Mo10 Mo 0.38475(2) 0.275594(16) 0.32494(2) 0.05290(12) Uani 1 1 d . A 1
Mo11 Mo 0.29987(2) 0.174817(16) 0.36171(2) 0.05354(12) Uani 1 1 d . A 1
Mo12 Mo 0.14566(2) 0.181176(16) 0.36768(2) 0.05107(11) Uani 1 1 d . A 1
Mo13 Mo 0.06420(2) 0.274963(16) 0.30105(2) 0.05039(11) Uani 1 1 d . A 1
Mo14 Mo 0.14650(2) 0.366687(15) 0.26814(2) 0.05187(12) Uani 1 1 d . A 1
Mo15 Mo 0.31351(2) 0.363820(15) 0.26320(2) 0.05029(11) Uani 1 1 d . A 1
Mo16 Mo 0.30239(2) 0.346800(17) 0.40513(2) 0.05671(13) Uani 1 1 d . A 1
Mo17 Mo 0.23374(3) 0.244594(18) 0.45643(2) 0.05878(13) Uani 1 1 d . A 1
Mo18 Mo 0.13632(2) 0.334831(18) 0.40458(2) 0.05658(13) Uani 1 1 d . A 1
S1 S 0.22763(5) 0.23085(4) 0.18263(6) 0.0436(3) Uani 1 1 d . A 1
S2 S 0.22642(6) 0.27005(4) 0.30654(6) 0.0439(3) Uani 1 1 d . A 1
O1 O 0.3444(2) 0.21532(15) -0.00801(19) 0.0729(12) Uani 1 1 d . A 1
O2 O 0.2243(2) 0.08600(14) 0.0545(2) 0.0741(13) Uani 1 1 d . A 1
O3 O 0.1204(2) 0.21956(15) -0.01731(19) 0.0692(11) Uani 1 1 d . A 1
O4 O 0.2864(2) 0.16707(15) 0.07220(19) 0.0613(11) Uani 1 1 d . A 1
O5 O 0.1694(3) 0.1677(2) 0.0688(3) 0.0591(15) Uani 1 1 d . A 1
O6 O 0.2303(2) 0.23538(18) 0.0352(2) 0.0638(12) Uani 1 1 d . A 1
O7 O 0.31943(18) 0.28761(13) 0.06052(17) 0.0594(10) Uani 1 1 d . A 1
O8 O 0.38190(18) 0.22003(13) 0.10164(18) 0.0609(10) Uani 1 1 d . A 1
O9 O 0.29048(17) 0.10955(12) 0.15204(18) 0.0587(10) Uani 1 1 d . A 1
O10 O 0.17178(17) 0.10779(12) 0.15284(17) 0.0538(9) Uani 1 1 d . A 1
O11 O 0.07672(18) 0.21516(13) 0.09093(17) 0.0576(10) Uani 1 1 d . A 1
O12 O 0.13347(18) 0.28694(13) 0.05929(17) 0.0576(9) Uani 1 1 d . A 1
O13 O 0.37916(17) 0.29524(12) 0.15510(17) 0.0554(9) Uani 1 1 d . A 1
O14 O 0.46270(17) 0.23427(14) 0.1907(2) 0.0709(13) Uani 1 1 d . A 1
O15 O 0.36078(17) 0.17725(12) 0.19398(19) 0.0587(10) Uani 1 1 d . A 1
O16 O 0.35816(18) 0.09711(14) 0.2472(2) 0.0719(13) Uani 1 1 d . A 1
O17 O 0.23316(16) 0.11113(11) 0.24603(18) 0.0544(9) Uani 1 1 d . A 1
O18 O 0.11307(18) 0.09118(13) 0.25240(18) 0.0622(10) Uani 1 1 d . A 1
O19 O 0.09946(16) 0.16951(12) 0.18816(16) 0.0518(9) Uani 1 1 d . A 1
O20 O -0.00631(16) 0.21634(14) 0.17331(18) 0.0609(10) Uani 1 1 d . A 1
O21 O 0.06943(16) 0.28718(12) 0.14930(16) 0.0506(9) Uani 1 1 d . A 1
O22 O 0.1056(2) 0.36749(13) 0.11070(19) 0.0676(11) Uani 1 1 d . A 1
O23 O 0.22278(16) 0.32713(12) 0.11055(16) 0.0525(9) Uani 1 1 d . A 1
O24 O 0.32980(19) 0.37155(13) 0.10240(19) 0.0660(11) Uani 1 1 d . A 1
O25 O 0.29002(16) 0.33230(12) 0.20214(16) 0.0530(9) Uani 1 1 d . A 1
O26 O 0.36050(16) 0.25093(12) 0.25128(16) 0.0524(9) Uani 1 1 d . A 1
O27 O 0.29887(16) 0.17304(12) 0.28593(17) 0.0532(9) Uani 1 1 d . A 1
O28 O 0.15636(16) 0.17195(12) 0.28607(16) 0.0517(9) Uani 1 1 d . A 1
O29 O 0.09193(16) 0.24480(12) 0.24044(16) 0.0510(9) Uani 1 1 d . A 1
O30 O 0.16202(15) 0.32926(12) 0.20252(15) 0.0490(8) Uani 1 1 d . A 1
O31 O 0.38088(15) 0.33137(11) 0.27997(17) 0.0522(9) Uani 1 1 d . A 1
O32 O 0.45967(17) 0.26707(14) 0.3239(2) 0.0657(11) Uani 1 1 d . A 1
O33 O 0.35615(16) 0.22539(12) 0.35637(17) 0.0543(9) Uani 1 1 d . A 1
O34 O 0.34659(18) 0.13355(13) 0.3795(2) 0.0681(12) Uani 1 1 d . A 1
O35 O 0.22482(16) 0.14951(11) 0.36883(16) 0.0505(9) Uani 1 1 d . A 1
O36 O 0.09978(19) 0.13920(13) 0.38341(19) 0.0653(11) Uani 1 1 d . A 1
O37 O 0.09349(16) 0.22512(12) 0.34787(16) 0.0511(9) Uani 1 1 d . A 1
O38 O -0.01045(17) 0.26612(14) 0.29781(19) 0.0639(11) Uani 1 1 d . A 1
O39 O 0.07170(15) 0.32921(11) 0.26956(17) 0.0496(9) Uani 1 1 d . A 1
O40 O 0.11709(18) 0.41105(13) 0.23694(19) 0.0632(11) Uani 1 1 d . A 1
O41 O 0.22731(15) 0.37829(12) 0.27211(16) 0.0507(9) Uani 1 1 d . A 1
O42 O 0.34228(19) 0.40968(13) 0.23589(19) 0.0641(11) Uani 1 1 d . A 1
O43 O 0.37637(16) 0.31248(13) 0.38531(17) 0.0571(10) Uani 1 1 d . A 1
O44 O 0.28661(17) 0.20067(13) 0.43744(17) 0.0575(10) Uani 1 1 d . A 1
O45 O 0.16771(17) 0.20192(13) 0.43663(17) 0.0582(10) Uani 1 1 d . A 1
O46 O 0.07088(17) 0.30630(13) 0.37378(17) 0.0560(9) Uani 1 1 d . A 1
O47 O 0.13030(17) 0.37741(12) 0.34197(17) 0.0574(10) Uani 1 1 d . A 1
O48 O 0.31617(17) 0.38097(12) 0.34345(17) 0.0573(10) Uani 1 1 d . A 1
O49 O 0.28408(19) 0.29064(13) 0.44362(17) 0.0613(10) Uani 1 1 d . A 1
O50 O 0.16781(17) 0.28656(13) 0.44038(17) 0.0565(9) Uani 1 1 d . A 1
O51 O 0.22103(17) 0.35703(13) 0.40819(18) 0.0602(10) Uani 1 1 d . A 1
O52 O 0.3312(2) 0.37730(15) 0.4580(2) 0.0721(12) Uani 1 1 d . A 1
O53 O 0.2331(2) 0.24049(16) 0.52571(19) 0.0752(12) Uani 1 1 d . A 1
O54 O 0.1057(2) 0.36473(14) 0.45510(19) 0.0697(12) Uani 1 1 d . A 1
O55 O 0.28121(16) 0.24494(11) 0.14753(16) 0.0509(9) Uani 1 1 d . A 1
O56 O 0.22970(16) 0.18046(11) 0.17975(16) 0.0497(9) Uani 1 1 d . A 1
O57 O 0.17286(16) 0.24234(11) 0.14528(16) 0.0490(8) Uani 1 1 d . A 1
O58 O 0.27995(15) 0.30011(12) 0.32253(16) 0.0489(8) Uani 1 1 d . A 1
O59 O 0.22581(16) 0.23586(11) 0.35422(15) 0.0475(8) Uani 1 1 d . A 1
O60 O 0.17121(15) 0.29901(11) 0.31884(15) 0.0480(8) Uani 1 1 d . A 1
Mo19 Mo 0.69451(2) 0.999437(18) 0.35800(2) 0.05675(13) Uani 1 1 d . B 1
Mo20 Mo 0.78006(3) 0.932458(17) 0.28870(3) 0.06734(16) Uani 1 1 d . B 1
Mo21 Mo 0.68666(3) 0.99869(2) 0.22258(2) 0.06298(14) Uani 1 1 d . B 1
Mo22 Mo 0.74701(2) 1.082676(16) 0.28844(2) 0.05563(13) Uani 1 1 d . B 1
Mo23 Mo 0.83232(3) 1.01627(2) 0.21878(3) 0.06764(16) Uani 1 1 d . B 1
Mo24 Mo 0.83996(2) 1.016444(19) 0.35460(3) 0.06455(15) Uani 1 1 d . B 1
O101 O 0.76308(16) 1.00752(11) 0.28868(16) 0.0491(8) Uani 1 1 d . B 1
O102 O 0.8822(2) 1.02244(18) 0.1685(2) 0.0978(18) Uani 1 1 d . B 1
O103 O 0.64637(17) 0.99306(13) 0.29034(17) 0.0588(10) Uani 1 1 d . B 1
O104 O 0.6437(2) 0.99182(16) 0.4083(2) 0.0767(13) Uani 1 1 d . B 1
O105 O 0.72099(19) 0.93951(13) 0.34439(18) 0.0636(11) Uani 1 1 d . B 1
O106 O 0.80526(18) 1.07533(13) 0.23245(19) 0.0638(11) Uani 1 1 d . B 1
O107 O 0.7581(2) 1.00765(15) 0.17887(19) 0.0737(13) Uani 1 1 d . B 1
O108 O 0.81035(18) 1.07541(13) 0.34295(19) 0.0642(11) Uani 1 1 d . B 1
O109 O 0.83873(19) 0.95421(13) 0.3421(2) 0.0721(12) Uani 1 1 d . B 1
O110 O 0.87984(17) 1.02229(14) 0.2864(2) 0.0697(12) Uani 1 1 d . B 1
O111 O 0.6312(2) 0.99270(19) 0.1751(2) 0.0904(16) Uani 1 1 d . B 1
O112 O 0.69295(18) 1.06119(13) 0.34500(17) 0.0602(10) Uani 1 1 d . B 1
O113 O 0.68767(18) 1.06129(13) 0.23519(19) 0.0625(10) Uani 1 1 d . B 1
O114 O 0.8939(2) 1.02436(18) 0.4028(3) 0.0972(18) Uani 1 1 d . B 1
O115 O 0.7926(3) 0.87779(15) 0.2873(3) 0.0914(16) Uani 1 1 d . B 1
O116 O 0.7155(2) 0.93962(14) 0.2345(2) 0.0720(12) Uani 1 1 d . B 1
O117 O 0.8334(2) 0.95412(14) 0.2326(2) 0.0775(14) Uani 1 1 d . B 1
O118 O 0.76844(19) 1.00760(15) 0.39843(18) 0.0647(11) Uani 1 1 d . B 1
O119 O 0.7345(2) 1.13719(14) 0.2895(2) 0.0750(13) Uani 1 1 d . B 1
N1 N 0.3117(3) 0.98466(17) 0.9920(2) 0.0670(14) Uani 1 1 d . C 1
C101 C 0.3181(3) 0.9921(2) 1.0545(3) 0.0732(18) Uani 1 1 d . C 1
H10A H 0.3087 1.0226 1.0622 0.088 Uiso 1 1 calc R C 1
H10B H 0.2884 0.9742 1.0728 0.088 Uiso 1 1 calc R C 1
C102 C 0.3798(4) 0.9818(3) 1.0799(3) 0.082(2) Uani 1 1 d . C 1
H10C H 0.3894 0.9511 1.0736 0.098 Uiso 1 1 calc R C 1
H10D H 0.4101 0.9996 1.0621 0.098 Uiso 1 1 calc R C 1
C103 C 0.3808(4) 0.9910(3) 1.1409(4) 0.100(3) Uani 1 1 d . C 1
H10E H 0.3501 0.9734 1.1584 0.120 Uiso 1 1 calc R C 1
H10F H 0.3713 1.0217 1.1470 0.120 Uiso 1 1 calc R C 1
C104 C 0.4421(5) 0.9806(3) 1.1676(4) 0.116(3) Uani 1 1 d . C 1
H10G H 0.4406 0.9858 1.2068 0.174 Uiso 1 1 calc R C 1
H10H H 0.4722 0.9991 1.1519 0.174 Uiso 1 1 calc R C 1
H10I H 0.4520 0.9504 1.1610 0.174 Uiso 1 1 calc R C 1
C111 C 0.3141(4) 0.9351(2) 0.9809(3) 0.0749(19) Uani 1 1 d . C 1
H11A H 0.3538 0.9246 0.9922 0.090 Uiso 1 1 calc R C 1
H11B H 0.2853 0.9208 1.0046 0.090 Uiso 1 1 calc R C 1
C112 C 0.3019(5) 0.9205(3) 0.9231(4) 0.110(3) Uani 1 1 d . C 1
H11C H 0.3350 0.9287 0.8998 0.132 Uiso 1 1 calc R C 1
H11D H 0.2654 0.9342 0.9086 0.132 Uiso 1 1 calc R C 1
C113 C 0.2946(7) 0.8699(4) 0.9235(5) 0.156(6) Uani 1 1 d . C 1
H11E H 0.3329 0.8569 0.9343 0.187 Uiso 1 1 calc R C 1
H11F H 0.2658 0.8622 0.9516 0.187 Uiso 1 1 calc R C 1
C114 C 0.2756(9) 0.8514(5) 0.8738(8) 0.224(8) Uani 1 1 d . C 1
H11G H 0.2737 0.8201 0.8777 0.336 Uiso 1 1 calc R C 1
H11H H 0.3036 0.8589 0.8455 0.336 Uiso 1 1 calc R C 1
H11I H 0.2364 0.8626 0.8638 0.336 Uiso 1 1 calc R C 1
C121 C 0.2524(3) 1.0036(2) 0.9721(3) 0.078(2) Uani 1 1 d . C 1
H12A H 0.2506 1.0341 0.9838 0.094 Uiso 1 1 calc R C 1
H12B H 0.2516 1.0034 0.9319 0.094 Uiso 1 1 calc R C 1
C122 C 0.1971(4) 0.9808(3) 0.9915(4) 0.094(2) Uani 1 1 d . C 1
H12C H 0.1980 0.9797 1.0317 0.113 Uiso 1 1 calc R C 1
H12D H 0.1969 0.9508 0.9779 0.113 Uiso 1 1 calc R C 1
C123 C 0.1398(4) 1.0036(3) 0.9717(5) 0.105(3) Uani 1 1 d . C 1
H12E H 0.1370 1.0316 0.9907 0.126 Uiso 1 1 calc R C 1
H12F H 0.1430 1.0097 0.9324 0.126 Uiso 1 1 calc R C 1
C124 C 0.0841(4) 0.9790(4) 0.9804(6) 0.140(4) Uani 1 1 d . C 1
H12G H 0.0505 0.9954 0.9654 0.209 Uiso 1 1 calc R C 1
H12H H 0.0788 0.9745 1.0194 0.209 Uiso 1 1 calc R C 1
H12I H 0.0863 0.9511 0.9620 0.209 Uiso 1 1 calc R C 1
C131 C 0.3613(4) 1.0074(2) 0.9617(3) 0.080(2) Uani 1 1 d . C 1
H13A H 0.3547 1.0027 0.9223 0.096 Uiso 1 1 calc R C 1
H13B H 0.3992 0.9935 0.9721 0.096 Uiso 1 1 calc R C 1
C132 C 0.3674(4) 1.0560(3) 0.9717(4) 0.096(3) Uani 1 1 d . C 1
H13C H 0.3699 1.0616 1.0113 0.115 Uiso 1 1 calc R C 1
H13D H 0.3320 1.0710 0.9569 0.115 Uiso 1 1 calc R C 1
C133 C 0.4242(5) 1.0743(3) 0.9440(4) 0.115(3) Uani 1 1 d . C 1
H13E H 0.4596 1.0597 0.9595 0.138 Uiso 1 1 calc R C 1
H13F H 0.4220 1.0679 0.9046 0.138 Uiso 1 1 calc R C 1
C134 C 0.4305(6) 1.1230(4) 0.9521(5) 0.147(4) Uani 1 1 d . C 1
H13G H 0.4661 1.1331 0.9341 0.221 Uiso 1 1 calc R C 1
H13H H 0.4337 1.1294 0.9910 0.221 Uiso 1 1 calc R C 1
H13I H 0.3958 1.1376 0.9363 0.221 Uiso 1 1 calc R C 1
N2 N 0.2194(3) 0.0131(2) 0.4108(3) 0.0772(16) Uani 1 1 d . D 1
C201 C 0.2361(4) 0.0550(3) 0.4425(4) 0.094(3) Uani 1 1 d . D 1
H20A H 0.2770 0.0516 0.4568 0.113 Uiso 1 1 calc R D 1
H20B H 0.2363 0.0790 0.4161 0.113 Uiso 1 1 calc R D 1
C202 C 0.1978(5) 0.0684(3) 0.4895(4) 0.109(3) Uani 1 1 d . D 1
H20C H 0.1950 0.0442 0.5155 0.131 Uiso 1 1 calc R D 1
H20D H 0.1575 0.0749 0.4755 0.131 Uiso 1 1 calc R D 1
C203 C 0.2233(5) 0.1093(3) 0.5205(5) 0.124(4) Uani 1 1 d . D 1
H20E H 0.2601 0.1007 0.5400 0.149 Uiso 1 1 calc R D 1
H20F H 0.2341 0.1310 0.4929 0.149 Uiso 1 1 calc R D 1
C204 C 0.1848(7) 0.1300(4) 0.5594(5) 0.146(5) Uani 1 1 d . D 1
H20G H 0.2070 0.1521 0.5796 0.219 Uiso 1 1 calc R D 1
H20H H 0.1702 0.1085 0.5848 0.219 Uiso 1 1 calc R D 1
H20I H 0.1513 0.1434 0.5400 0.219 Uiso 1 1 calc R D 1
C211 C 0.2571(4) 0.0157(4) 0.3586(4) 0.113(3) Uani 1 1 d . D 1
H21A H 0.2404 0.0387 0.3351 0.135 Uiso 1 1 calc R D 1
H21B H 0.2976 0.0247 0.3696 0.135 Uiso 1 1 calc R D 1
C212 C 0.2613(5) -0.0211(3) 0.3282(6) 0.130(4) Uani 1 1 d . D 1
H21C H 0.2220 -0.0348 0.3238 0.157 Uiso 1 1 calc R D 1
H21D H 0.2883 -0.0419 0.3464 0.157 Uiso 1 1 calc R D 1
C213 C 0.2880(5) -0.0068(3) 0.2657(4) 0.106(3) Uani 1 1 d . D 1
H21E H 0.3140 0.0186 0.2699 0.127 Uiso 1 1 calc R D 1
H21F H 0.3119 -0.0308 0.2513 0.127 Uiso 1 1 calc R D 1
C214 C 0.2399(4) 0.0032(3) 0.2269(4) 0.102(3) Uani 1 1 d . D 1
H21G H 0.2564 0.0110 0.1918 0.153 Uiso 1 1 calc R D 1
H21H H 0.2168 0.0273 0.2407 0.153 Uiso 1 1 calc R D 1
H21I H 0.2144 -0.0221 0.2224 0.153 Uiso 1 1 calc R D 1
C221 C 0.2305(4) -0.0267(3) 0.4462(4) 0.097(3) Uani 1 1 d . D 1
H22A H 0.2051 -0.0246 0.4783 0.116 Uiso 1 1 calc R D 1
H22B H 0.2173 -0.0523 0.4252 0.116 Uiso 1 1 calc R D 1
C222 C 0.2931(5) -0.0347(3) 0.4663(4) 0.113(3) Uani 1 1 d . D 1
H22C H 0.3052 -0.0115 0.4917 0.136 Uiso 1 1 calc R D 1
H22D H 0.3199 -0.0341 0.4351 0.136 Uiso 1 1 calc R D 1
C223 C 0.2988(7) -0.0782(3) 0.4950(5) 0.147(5) Uani 1 1 d . D 1
H22E H 0.2864 -0.1013 0.4695 0.176 Uiso 1 1 calc R D 1
H22F H 0.2717 -0.0788 0.5260 0.176 Uiso 1 1 calc R D 1
C224 C 0.3632(7) -0.0877(4) 0.5164(5) 0.189(7) Uani 1 1 d . D 1
H22G H 0.3655 -0.1173 0.5300 0.284 Uiso 1 1 calc R D 1
H22H H 0.3734 -0.0677 0.5459 0.284 Uiso 1 1 calc R D 1
H22I H 0.3908 -0.0840 0.4867 0.284 Uiso 1 1 calc R D 1
C231 C 0.1536(4) 0.0138(5) 0.3946(4) 0.128(4) Uani 1 1 d . D 1
H23A H 0.1382 -0.0110 0.4153 0.153 Uiso 1 1 calc R D 1
H23B H 0.1395 0.0395 0.4142 0.153 Uiso 1 1 calc R D 1
C232 C 0.1244(5) 0.0137(9) 0.3576(5) 0.308(16) Uani 1 1 d . D 1
H23C H 0.1342 -0.0137 0.3393 0.370 Uiso 1 1 calc R D 1
H23D H 0.1411 0.0366 0.3346 0.370 Uiso 1 1 calc R D 1
C233 C 0.0566(4) 0.0181(5) 0.3481(5) 0.133(5) Uani 1 1 d . D 1
H23E H 0.0368 0.0165 0.3835 0.160 Uiso 1 1 calc R D 1
H23F H 0.0478 0.0467 0.3321 0.160 Uiso 1 1 calc R D 1
C234 C 0.0329(6) -0.0155(5) 0.3121(7) 0.169(6) Uani 1 1 d . D 1
H23G H -0.0093 -0.0103 0.3052 0.254 Uiso 1 1 calc R D 1
H23H H 0.0383 -0.0436 0.3294 0.254 Uiso 1 1 calc R D 1
H23I H 0.0538 -0.0149 0.2777 0.254 Uiso 1 1 calc R D 1
N3 N 0.9277(2) 0.16474(18) 0.4338(2) 0.0633(13) Uani 1 1 d . E 1
C301 C 0.9416(3) 0.2040(2) 0.4710(3) 0.077(2) Uani 1 1 d . E 1
H30A H 0.9224 0.2296 0.4545 0.093 Uiso 1 1 calc R E 1
H30B H 0.9226 0.1989 0.5063 0.093 Uiso 1 1 calc R E 1
C302 C 1.0056(4) 0.2149(3) 0.4825(4) 0.093(2) Uani 1 1 d . E 1
H30C H 1.0243 0.2242 0.4485 0.111 Uiso 1 1 calc R E 1
H30D H 1.0267 0.1891 0.4962 0.111 Uiso 1 1 calc R E 1
C303 C 1.0109(4) 0.2519(4) 0.5257(5) 0.146(5) Uani 1 1 d . E 1
H30E H 0.9944 0.2783 0.5089 0.175 Uiso 1 1 calc R E 1
H30F H 0.9852 0.2442 0.5562 0.175 Uiso 1 1 calc R E 1
C304 C 1.0693(6) 0.2628(5) 0.5490(5) 0.154(5) Uani 1 1 d . E 1
H30G H 1.0651 0.2856 0.5762 0.231 Uiso 1 1 calc R E 1
H30H H 1.0949 0.2729 0.5201 0.231 Uiso 1 1 calc R E 1
H30I H 1.0868 0.2372 0.5662 0.231 Uiso 1 1 calc R E 1
C311 C 0.9479(3) 0.1747(2) 0.3764(3) 0.0686(17) Uani 1 1 d . E 1
H31A H 0.9908 0.1809 0.3783 0.082 Uiso 1 1 calc R E 1
H31B H 0.9278 0.2014 0.3640 0.082 Uiso 1 1 calc R E 1
C312 C 0.9372(4) 0.1397(2) 0.3325(3) 0.078(2) Uani 1 1 d . E 1
H31C H 0.9526 0.1118 0.3461 0.093 Uiso 1 1 calc R E 1
H31D H 0.8942 0.1365 0.3256 0.093 Uiso 1 1 calc R E 1
C313 C 0.9675(4) 0.1512(3) 0.2790(3) 0.088(2) Uani 1 1 d . E 1
H31E H 0.9530 0.1796 0.2663 0.105 Uiso 1 1 calc R E 1
H31F H 1.0106 0.1537 0.2861 0.105 Uiso 1 1 calc R E 1
C314 C 0.9567(4) 0.1183(3) 0.2344(3) 0.099(3) Uani 1 1 d . E 1
H31G H 0.9766 0.1276 0.2014 0.148 Uiso 1 1 calc R E 1
H31H H 0.9142 0.1159 0.2268 0.148 Uiso 1 1 calc R E 1
H31I H 0.9723 0.0904 0.2461 0.148 Uiso 1 1 calc R E 1
C321 C 0.8607(3) 0.1547(3) 0.4349(3) 0.080(2) Uani 1 1 d . E 1
H32A H 0.8540 0.1271 0.4156 0.096 Uiso 1 1 calc R E 1
H32B H 0.8500 0.1501 0.4732 0.096 Uiso 1 1 calc R E 1
C322 C 0.8183(3) 0.1878(3) 0.4106(4) 0.083(2) Uani 1 1 d . E 1
H32C H 0.8213 0.1876 0.3705 0.099 Uiso 1 1 calc R E 1
H32D H 0.8295 0.2168 0.4238 0.099 Uiso 1 1 calc R E 1
C323 C 0.7548(3) 0.1784(3) 0.4258(4) 0.097(3) Uani 1 1 d . E 1
H32E H 0.7523 0.1788 0.4659 0.116 Uiso 1 1 calc R E 1
H32F H 0.7444 0.1491 0.4133 0.116 Uiso 1 1 calc R E 1
C324 C 0.7094(4) 0.2099(4) 0.4023(5) 0.137(4) Uani 1 1 d . E 1
H32G H 0.6698 0.2013 0.4135 0.206 Uiso 1 1 calc R E 1
H32H H 0.7109 0.2095 0.3625 0.206 Uiso 1 1 calc R E 1
H32I H 0.7181 0.2389 0.4156 0.206 Uiso 1 1 calc R E 1
C331 C 0.9607(3) 0.1240(2) 0.4557(3) 0.077(2) Uani 1 1 d . E 1
H33A H 0.9487 0.0992 0.4326 0.092 Uiso 1 1 calc R E 1
H33B H 1.0035 0.1284 0.4509 0.092 Uiso 1 1 calc R E 1
C332 C 0.9511(5) 0.1116(4) 0.5151(4) 0.110(3) Uani 1 1 d . E 1
H33C H 0.9694 0.1338 0.5389 0.132 Uiso 1 1 calc R E 1
H33D H 0.9082 0.1114 0.5219 0.132 Uiso 1 1 calc R E 1
C333 C 0.9763(7) 0.0684(5) 0.5303(6) 0.152(5) Uani 1 1 d . E 1
H33E H 0.9657 0.0623 0.5684 0.183 Uiso 1 1 calc R E 1
H33F H 0.9566 0.0464 0.5072 0.183 Uiso 1 1 calc R E 1
C334 C 1.0371(7) 0.0630(5) 0.5261(6) 0.188(7) Uani 1 1 d . E 1
H33G H 1.0478 0.0335 0.5362 0.282 Uiso 1 1 calc R E 1
H33H H 1.0576 0.0832 0.5506 0.282 Uiso 1 1 calc R E 1
H33I H 1.0486 0.0686 0.4887 0.282 Uiso 1 1 calc R E 1
N4 N 0.5328(2) 0.12880(18) 0.2805(3) 0.0687(14) Uani 1 1 d . F 1
C401 C 0.4957(3) 0.1547(2) 0.3219(3) 0.0767(19) Uani 1 1 d . F 1
H40A H 0.4864 0.1833 0.3062 0.092 Uiso 1 1 calc R F 1
H40B H 0.4578 0.1395 0.3272 0.092 Uiso 1 1 calc R F 1
C402 C 0.5265(4) 0.1612(3) 0.3780(4) 0.110(3) Uani 1 1 d . F 1
H40C H 0.5360 0.1326 0.3936 0.132 Uiso 1 1 calc R F 1
H40D H 0.5642 0.1765 0.3727 0.132 Uiso 1 1 calc R F 1
C403 C 0.4914(4) 0.1857(3) 0.4179(4) 0.098(3) Uani 1 1 d . F 1
H40E H 0.4562 0.1686 0.4273 0.117 Uiso 1 1 calc R F 1
H40F H 0.4775 0.2128 0.4009 0.117 Uiso 1 1 calc R F 1
C404 C 0.5254(4) 0.1961(4) 0.4687(5) 0.120(3) Uani 1 1 d . F 1
H40G H 0.4984 0.2069 0.4961 0.179 Uiso 1 1 calc R F 1
H40H H 0.5549 0.2182 0.4610 0.179 Uiso 1 1 calc R F 1
H40I H 0.5451 0.1701 0.4824 0.179 Uiso 1 1 calc R F 1
C411 C 0.4971(3) 0.1273(2) 0.2261(3) 0.0758(19) Uani 1 1 d . F 1
H41A H 0.4582 0.1141 0.2330 0.091 Uiso 1 1 calc R F 1
H41B H 0.4900 0.1572 0.2138 0.091 Uiso 1 1 calc R F 1
C412 C 0.5260(4) 0.1025(3) 0.1801(4) 0.102(3) Uani 1 1 d . F 1
H41C H 0.5300 0.0718 0.1903 0.122 Uiso 1 1 calc R F 1
H41D H 0.5660 0.1142 0.1741 0.122 Uiso 1 1 calc R F 1
C413 C 0.4884(5) 0.1064(4) 0.1272(5) 0.127(4) Uani 1 1 d . F 1
H41E H 0.4491 0.0935 0.1330 0.153 Uiso 1 1 calc R F 1
H41F H 0.4826 0.1372 0.1183 0.153 Uiso 1 1 calc R F 1
C414 C 0.5169(7) 0.0844(5) 0.0803(6) 0.196(7) Uani 1 1 d . F 1
H41E H 0.4903 0.0856 0.0484 0.294 Uiso 1 1 calc R F 1
H41F H 0.5248 0.0543 0.0898 0.294 Uiso 1 1 calc R F 1
H41G H 0.5540 0.0989 0.0722 0.294 Uiso 1 1 calc R F 1
C421 C 0.5938(3) 0.1508(2) 0.2724(4) 0.081(2) Uani 1 1 d . F 1
H42A H 0.6147 0.1522 0.3081 0.097 Uiso 1 1 calc R F 1
H42B H 0.6175 0.1323 0.2484 0.097 Uiso 1 1 calc R F 1
C422 C 0.5918(4) 0.1967(3) 0.2480(6) 0.130(4) Uani 1 1 d . F 1
H42C H 0.5689 0.1952 0.2134 0.156 Uiso 1 1 calc R F 1
H42D H 0.5691 0.2150 0.2730 0.156 Uiso 1 1 calc R F 1
C423 C 0.6448(5) 0.2181(4) 0.2377(7) 0.164(6) Uani 1 1 d . F 1
H42E H 0.6698 0.1985 0.2162 0.197 Uiso 1 1 calc R F 1
H42F H 0.6656 0.2231 0.2729 0.197 Uiso 1 1 calc R F 1
C424 C 0.6407(6) 0.2611(4) 0.2077(7) 0.177(6) Uani 1 1 d . F 1
H42G H 0.6792 0.2754 0.2093 0.265 Uiso 1 1 calc R F 1
H42H H 0.6113 0.2794 0.2249 0.265 Uiso 1 1 calc R F 1
H42I H 0.6290 0.2560 0.1697 0.265 Uiso 1 1 calc R F 1
C431 C 0.5440(3) 0.0824(2) 0.3025(3) 0.0744(19) Uani 1 1 d . F 1
H43A H 0.5673 0.0665 0.2755 0.089 Uiso 1 1 calc R F 1
H43B H 0.5684 0.0845 0.3362 0.089 Uiso 1 1 calc R F 1
C432 C 0.4892(3) 0.0560(2) 0.3147(4) 0.079(2) Uani 1 1 d . F 1
H43C H 0.4660 0.0516 0.2806 0.095 Uiso 1 1 calc R F 1
H43D H 0.4643 0.0723 0.3400 0.095 Uiso 1 1 calc R F 1
C433 C 0.5040(3) 0.0121(2) 0.3398(4) 0.085(2) Uani 1 1 d . F 1
H43E H 0.5263 0.0168 0.3743 0.102 Uiso 1 1 calc R F 1
H43F H 0.5301 -0.0037 0.3150 0.102 Uiso 1 1 calc R F 1
C434 C 0.4500(4) -0.0160(3) 0.3511(4) 0.095(3) Uani 1 1 d . F 1
H43G H 0.4632 -0.0441 0.3648 0.143 Uiso 1 1 calc R F 1
H43H H 0.4268 -0.0199 0.3175 0.143 Uiso 1 1 calc R F 1
H43I H 0.4257 -0.0019 0.3783 0.143 Uiso 1 1 calc R F 1
N5 N 0.0521(2) 0.11502(17) 0.8600(2) 0.0652(14) Uani 1 1 d . G 1
C501 C 0.0273(3) 0.1363(2) 0.9120(3) 0.0727(18) Uani 1 1 d . G 1
H50A H 0.0416 0.1664 0.9138 0.087 Uiso 1 1 calc R G 1
H50B H -0.0163 0.1373 0.9083 0.087 Uiso 1 1 calc R G 1
C502 C 0.0438(4) 0.1140(2) 0.9662(3) 0.080(2) Uani 1 1 d . G 1
H50C H 0.0866 0.1175 0.9740 0.097 Uiso 1 1 calc R G 1
H50D H 0.0352 0.0828 0.9633 0.097 Uiso 1 1 calc R G 1
C503 C 0.0080(4) 0.1339(3) 1.0135(3) 0.087(2) Uani 1 1 d . G 1
H50E H 0.0165 0.1651 1.0159 0.105 Uiso 1 1 calc R G 1
H50F H -0.0347 0.1304 1.0054 0.105 Uiso 1 1 calc R G 1
C504 C 0.0230(4) 0.1128(3) 1.0684(4) 0.107(3) Uani 1 1 d . G 1
H50G H -0.0015 0.1254 1.0965 0.160 Uiso 1 1 calc R G 1
H50H H 0.0648 0.1177 1.0777 0.160 Uiso 1 1 calc R G 1
H50I H 0.0155 0.0818 1.0661 0.160 Uiso 1 1 calc R G 1
C511 C 0.0323(4) 0.0680(2) 0.8551(3) 0.082(2) Uani 1 1 d . G 1
H51A H 0.0492 0.0559 0.8216 0.098 Uiso 1 1 calc R G 1
H51B H 0.0498 0.0519 0.8862 0.098 Uiso 1 1 calc R G 1
C512 C -0.0335(4) 0.0596(3) 0.8534(5) 0.109(3) Uani 1 1 d . G 1
H51C H -0.0514 0.0724 0.8202 0.131 Uiso 1 1 calc R G 1
H51D H -0.0519 0.0729 0.8853 0.131 Uiso 1 1 calc R G 1
C513 C -0.0446(6) 0.0097(4) 0.8537(6) 0.142(4) Uani 1 1 d . G 1
H51E H -0.0248 -0.0032 0.8222 0.170 Uiso 1 1 calc R G 1
H51F H -0.0260 -0.0026 0.8870 0.170 Uiso 1 1 calc R G 1
C514 C -0.1024(7) -0.0022(5) 0.8517(7) 0.207(8) Uani 1 1 d . G 1
H51G H -0.1052 -0.0336 0.8535 0.311 Uiso 1 1 calc R G 1
H51H H -0.1208 0.0080 0.8178 0.311 Uiso 1 1 calc R G 1
H51I H -0.1227 0.0104 0.8826 0.311 Uiso 1 1 calc R G 1
C521 C 0.0285(3) 0.1412(2) 0.8113(3) 0.0729(18) Uani 1 1 d . G 1
H52A H 0.0395 0.1717 0.8173 0.087 Uiso 1 1 calc R G 1
H52B H -0.0151 0.1396 0.8110 0.087 Uiso 1 1 calc R G 1
C522 C 0.0495(4) 0.1281(3) 0.7544(3) 0.082(2) Uani 1 1 d . G 1
H52C H 0.0922 0.1344 0.7516 0.099 Uiso 1 1 calc R G 1
H52D H 0.0438 0.0968 0.7493 0.099 Uiso 1 1 calc R G 1
C523 C 0.0152(4) 0.1525(3) 0.7100(4) 0.107(3) Uani 1 1 d . G 1
H52E H -0.0268 0.1440 0.7108 0.129 Uiso 1 1 calc R G 1
H52F H 0.0174 0.1838 0.7177 0.129 Uiso 1 1 calc R G 1
C524 C 0.0381(6) 0.1444(4) 0.6541(4) 0.140(4) Uani 1 1 d . G 1
H52G H 0.0147 0.1608 0.6274 0.210 Uiso 1 1 calc R G 1
H52H H 0.0351 0.1136 0.6458 0.210 Uiso 1 1 calc R G 1
H52I H 0.0795 0.1533 0.6528 0.210 Uiso 1 1 calc R G 1
C531 C 0.1207(3) 0.1151(3) 0.8625(3) 0.082(2) Uani 1 1 d . G 1
H53A H 0.1336 0.0987 0.8952 0.099 Uiso 1 1 calc R G 1
H53B H 0.1348 0.0992 0.8305 0.099 Uiso 1 1 calc R G 1
C532 C 0.1517(4) 0.1586(3) 0.8641(5) 0.111(3) Uani 1 1 d . G 1
H53C H 0.1386 0.1756 0.8320 0.134 Uiso 1 1 calc R G 1
H53D H 0.1396 0.1743 0.8969 0.134 Uiso 1 1 calc R G 1
C533 C 0.2187(6) 0.1554(5) 0.8645(7) 0.160(5) Uani 1 1 d . G 1
H53E H 0.2304 0.1400 0.8312 0.192 Uiso 1 1 calc R G 1
H53F H 0.2349 0.1850 0.8623 0.192 Uiso 1 1 calc R G 1
C534 C 0.2434(8) 0.1362(7) 0.9063(10) 0.267(13) Uani 1 1 d . G 1
H53G H 0.2862 0.1353 0.9019 0.401 Uiso 1 1 calc R G 1
H53H H 0.2280 0.1069 0.9090 0.401 Uiso 1 1 calc R G 1
H53I H 0.2344 0.1522 0.9395 0.401 Uiso 1 1 calc R G 1
N6 N 0.6067(2) 0.83434(18) 0.3716(2) 0.0700(14) Uani 1 1 d . H 1
C601 C 0.5623(3) 0.8526(2) 0.3289(3) 0.0731(18) Uani 1 1 d . H 1
H60A H 0.5552 0.8306 0.3005 0.088 Uiso 1 1 calc R H 1
H60B H 0.5242 0.8579 0.3468 0.088 Uiso 1 1 calc R H 1
C602 C 0.5824(3) 0.8945(2) 0.3017(3) 0.079(2) Uani 1 1 d . H 1
H60C H 0.6239 0.8915 0.2906 0.095 Uiso 1 1 calc R H 1
H60D H 0.5804 0.9184 0.3281 0.095 Uiso 1 1 calc R H 1
C603 C 0.5432(3) 0.9055(3) 0.2509(3) 0.081(2) Uani 1 1 d . H 1
H60E H 0.5012 0.9005 0.2595 0.098 Uiso 1 1 calc R H 1
H60F H 0.5478 0.9364 0.2422 0.098 Uiso 1 1 calc R H 1
C604 C 0.5588(4) 0.8788(3) 0.2014(4) 0.106(3) Uani 1 1 d . H 1
H60G H 0.5325 0.8866 0.1708 0.159 Uiso 1 1 calc R H 1
H60H H 0.5540 0.8482 0.2097 0.159 Uiso 1 1 calc R H 1
H60I H 0.5998 0.8845 0.1918 0.159 Uiso 1 1 calc R H 1
C611 C 0.5783(3) 0.7939(2) 0.3989(3) 0.0754(19) Uani 1 1 d . H 1
H61A H 0.5376 0.8014 0.4092 0.091 Uiso 1 1 calc R H 1
H61B H 0.5755 0.7706 0.3715 0.091 Uiso 1 1 calc R H 1
C612 C 0.6111(4) 0.7764(3) 0.4494(4) 0.092(3) Uani 1 1 d . H 1
H61C H 0.6027 0.7948 0.4810 0.111 Uiso 1 1 calc R H 1
H61D H 0.6542 0.7772 0.4435 0.111 Uiso 1 1 calc R H 1
C613 C 0.5919(4) 0.7291(3) 0.4616(4) 0.099(3) Uani 1 1 d . H 1
H61E H 0.6005 0.7226 0.5003 0.119 Uiso 1 1 calc R H 1
H61F H 0.5487 0.7265 0.4554 0.119 Uiso 1 1 calc R H 1
C614 C 0.6222(4) 0.6966(3) 0.4272(5) 0.117(3) Uani 1 1 d . H 1
H61G H 0.6082 0.6677 0.4364 0.175 Uiso 1 1 calc R H 1
H61H H 0.6649 0.6983 0.4340 0.175 Uiso 1 1 calc R H 1
H61I H 0.6133 0.7025 0.3888 0.175 Uiso 1 1 calc R H 1
C621 C 0.6215(4) 0.8692(2) 0.4154(3) 0.084(2) Uani 1 1 d . H 1
H62A H 0.6481 0.8562 0.4433 0.101 Uiso 1 1 calc R H 1
H62B H 0.6436 0.8928 0.3979 0.101 Uiso 1 1 calc R H 1
C622 C 0.5687(5) 0.8887(3) 0.4438(4) 0.104(3) Uani 1 1 d . H 1
H62C H 0.5459 0.9069 0.4179 0.125 Uiso 1 1 calc R H 1
H62D H 0.5426 0.8654 0.4565 0.125 Uiso 1 1 calc R H 1
C623 C 0.5898(6) 0.9157(3) 0.4920(5) 0.139(5) Uani 1 1 d . H 1
H62E H 0.6071 0.8964 0.5201 0.166 Uiso 1 1 calc R H 1
H62F H 0.6215 0.9352 0.4799 0.166 Uiso 1 1 calc R H 1
C624 C 0.5420(8) 0.9422(5) 0.5170(6) 0.199(8) Uani 1 1 d . H 1
H62G H 0.5589 0.9595 0.5469 0.298 Uiso 1 1 calc R H 1
H62H H 0.5115 0.9231 0.5311 0.298 Uiso 1 1 calc R H 1
H62I H 0.5244 0.9613 0.4895 0.298 Uiso 1 1 calc R H 1
C631 C 0.6660(4) 0.8214(3) 0.3462(4) 0.106(3) Uani 1 1 d . H 1
H63A H 0.6908 0.8068 0.3743 0.127 Uiso 1 1 calc R H 1
H63B H 0.6870 0.8479 0.3353 0.127 Uiso 1 1 calc R H 1
C632 C 0.6597(8) 0.7908(6) 0.2954(7) 0.185(7) Uani 1 1 d . H 1
H63C H 0.6216 0.7758 0.3001 0.222 Uiso 1 1 calc R H 1
H63D H 0.6535 0.8105 0.2642 0.222 Uiso 1 1 calc R H 1
C633 C 0.6908(14) 0.7651(9) 0.2802(12) 0.333(17) Uani 1 1 d . H 1
H63E H 0.6951 0.7443 0.3105 0.399 Uiso 1 1 calc R H 1
H63F H 0.7296 0.7796 0.2775 0.399 Uiso 1 1 calc R H 1
C634 C 0.6844(9) 0.7376(7) 0.2288(8) 0.268(12) Uani 1 1 d . H 1
H63G H 0.6740 0.7081 0.2388 0.402 Uiso 1 1 calc R H 1
H63H H 0.7219 0.7374 0.2096 0.402 Uiso 1 1 calc R H 1
H63I H 0.6533 0.7496 0.2050 0.402 Uiso 1 1 calc R H 1

loop_
_atom_site_aniso_label
_atom_site_aniso_U_11
_atom_site_aniso_U_22
_atom_site_aniso_U_33
_atom_site_aniso_U_23
_atom_site_aniso_U_13
_atom_site_aniso_U_12
Mo1 0.0602(3) 0.0581(3) 0.0524(3) -0.0014(2) 0.0117(2) -0.0020(2)
Mo2 0.0644(3) 0.0450(3) 0.0571(3) -0.0074(2) 0.0062(2) 0.0000(2)
Mo3 0.0612(3) 0.0597(3) 0.0428(3) -0.0023(2) -0.0047(2) 0.0010(2)
Mo4 0.0450(2) 0.0532(3) 0.0678(3) 0.0025(2) 0.0001(2) 0.0015(2)
Mo5 0.0495(3) 0.0474(2) 0.0708(4) 0.0078(2) -0.0012(2) 0.0060(2)
Mo6 0.0492(2) 0.0466(2) 0.0531(3) 0.0020(2) -0.0003(2) -0.00530(19)
Mo7 0.0455(2) 0.0524(3) 0.0518(3) -0.0005(2) -0.0039(2) 0.00009(19)
Mo8 0.0558(4) 0.0457(3) 0.0503(3) 0.0048(2) -0.0033(3) 0.0049(3)
Mo9 0.0573(3) 0.0477(2) 0.0539(3) 0.0078(2) 0.0036(2) -0.0029(2)
Mo10 0.0446(2) 0.0505(3) 0.0633(3) 0.0097(2) -0.0064(2) -0.00362(19)
Mo11 0.0502(3) 0.0494(3) 0.0605(3) 0.0106(2) -0.0078(2) -0.0001(2)
Mo12 0.0499(2) 0.0489(2) 0.0544(3) 0.0046(2) 0.0004(2) -0.0064(2)
Mo13 0.0462(2) 0.0506(3) 0.0543(3) -0.0044(2) -0.0014(2) -0.00247(19)
Mo14 0.0517(3) 0.0429(2) 0.0606(3) 0.0004(2) -0.0059(2) 0.00233(19)
Mo15 0.0516(3) 0.0427(2) 0.0563(3) 0.0047(2) -0.0036(2) -0.00316(19)
Mo16 0.0594(3) 0.0559(3) 0.0544(3) -0.0043(2) -0.0071(2) -0.0106(2)
Mo17 0.0673(3) 0.0623(3) 0.0465(3) 0.0052(2) -0.0063(2) -0.0090(2)
Mo18 0.0590(3) 0.0577(3) 0.0531(3) -0.0107(2) 0.0020(2) -0.0016(2)
S1 0.0438(6) 0.0408(6) 0.0461(7) 0.0033(5) -0.0002(5) 0.0010(5)
S2 0.0454(6) 0.0411(6) 0.0448(7) 0.0021(5) -0.0035(5) -0.0017(5)
O1 0.083(3) 0.077(3) 0.059(3) -0.006(2) 0.019(2) -0.003(2)
O2 0.093(3) 0.061(3) 0.069(3) -0.021(2) 0.011(3) 0.000(2)
O3 0.073(3) 0.079(3) 0.056(3) -0.008(2) -0.003(2) 0.001(2)
O4 0.063(3) 0.061(3) 0.060(3) -0.006(2) 0.008(2) -0.003(2)
O5 0.070(3) 0.051(3) 0.055(3) -0.009(3) -0.002(2) 0.012(3)
O6 0.073(3) 0.059(3) 0.059(3) 0.003(2) 0.000(2) 0.001(2)
O7 0.064(2) 0.064(2) 0.051(2) 0.0054(19) 0.0068(19) -0.0017(19)
O8 0.058(2) 0.057(2) 0.069(3) 0.000(2) 0.010(2) 0.0011(18)
O9 0.062(2) 0.051(2) 0.064(3) -0.0057(19) 0.0011(19) 0.0059(18)
O10 0.057(2) 0.0455(19) 0.059(3) -0.0030(18) 0.0030(18) -0.0041(16)
O11 0.062(2) 0.057(2) 0.054(2) -0.0050(19) -0.0019(19) -0.0048(18)
O12 0.071(2) 0.056(2) 0.045(2) 0.0027(18) -0.0101(18) 0.0017(19)
O13 0.053(2) 0.051(2) 0.062(3) 0.0098(19) 0.0080(18) -0.0013(17)
O14 0.046(2) 0.061(2) 0.106(4) 0.008(2) 0.000(2) 0.0037(18)
O15 0.053(2) 0.047(2) 0.077(3) 0.0015(19) 0.007(2) 0.0035(17)
O16 0.058(2) 0.057(2) 0.101(4) 0.016(2) -0.003(2) 0.0113(19)
O17 0.051(2) 0.0383(18) 0.074(3) 0.0039(18) -0.0040(19) 0.0014(15)
O18 0.065(2) 0.056(2) 0.066(3) 0.006(2) 0.002(2) -0.0119(19)
O19 0.054(2) 0.0464(19) 0.055(2) -0.0005(17) -0.0060(17) -0.0017(16)
O20 0.046(2) 0.072(3) 0.064(3) 0.003(2) -0.0067(18) -0.0041(18)
O21 0.050(2) 0.053(2) 0.049(2) -0.0012(17) -0.0071(16) 0.0010(16)
O22 0.078(3) 0.055(2) 0.069(3) 0.011(2) -0.007(2) 0.015(2)
O23 0.056(2) 0.053(2) 0.048(2) 0.0078(17) -0.0035(17) 0.0015(17)
O24 0.075(3) 0.055(2) 0.068(3) 0.011(2) 0.001(2) -0.012(2)
O25 0.050(2) 0.055(2) 0.054(2) 0.0013(18) 0.0041(17) 0.0017(17)
O26 0.051(2) 0.050(2) 0.055(2) 0.0038(18) -0.0022(17) -0.0009(16)
O27 0.056(2) 0.051(2) 0.052(2) 0.0037(18) -0.0061(17) -0.0044(17)
O28 0.053(2) 0.057(2) 0.045(2) -0.0035(17) -0.0004(17) -0.0006(17)
O29 0.055(2) 0.052(2) 0.047(2) -0.0018(17) -0.0058(16) 0.0032(16)
O30 0.0482(19) 0.052(2) 0.046(2) -0.0015(17) -0.0037(16) -0.0017(16)
O31 0.0449(19) 0.0453(19) 0.066(3) 0.0071(18) -0.0056(17) -0.0029(15)
O32 0.048(2) 0.063(2) 0.086(3) 0.010(2) -0.007(2) 0.0002(18)
O33 0.049(2) 0.051(2) 0.062(3) 0.0097(18) -0.0098(17) -0.0070(16)
O34 0.063(2) 0.058(2) 0.083(3) 0.015(2) -0.013(2) 0.0028(19)
O35 0.052(2) 0.0468(19) 0.052(2) 0.0107(17) -0.0080(16) -0.0061(16)
O36 0.069(3) 0.058(2) 0.068(3) 0.009(2) 0.001(2) -0.016(2)
O37 0.0458(19) 0.055(2) 0.052(2) 0.0003(18) 0.0003(16) -0.0004(16)
O38 0.049(2) 0.066(2) 0.077(3) -0.006(2) 0.001(2) -0.0041(18)
O39 0.0421(18) 0.0434(18) 0.063(3) -0.0053(17) -0.0012(16) 0.0046(15)
O40 0.060(2) 0.053(2) 0.076(3) 0.008(2) -0.006(2) 0.0081(18)
O41 0.0477(19) 0.0492(19) 0.055(2) 0.0006(17) -0.0020(17) -0.0036(16)
O42 0.067(2) 0.049(2) 0.076(3) 0.008(2) -0.005(2) -0.0067(19)
O43 0.053(2) 0.060(2) 0.058(3) 0.0019(19) -0.0144(18) -0.0077(17)
O44 0.062(2) 0.058(2) 0.052(2) 0.0082(19) -0.0100(18) -0.0081(18)
O45 0.058(2) 0.067(2) 0.050(2) 0.0068(19) -0.0023(18) -0.0104(19)
O46 0.059(2) 0.056(2) 0.053(2) -0.0078(18) 0.0048(18) -0.0042(18)
O47 0.063(2) 0.051(2) 0.058(3) -0.0133(19) 0.0017(19) 0.0020(18)
O48 0.065(2) 0.052(2) 0.055(3) -0.0036(18) -0.0122(19) -0.0086(18)
O49 0.071(3) 0.061(2) 0.052(3) 0.001(2) -0.006(2) -0.014(2)
O50 0.055(2) 0.058(2) 0.056(3) -0.0004(19) 0.0018(18) -0.0051(18)
O51 0.059(2) 0.057(2) 0.064(3) -0.005(2) -0.0044(19) -0.0076(18)
O52 0.075(3) 0.070(3) 0.070(3) -0.013(2) -0.011(2) -0.009(2)
O53 0.087(3) 0.085(3) 0.053(3) 0.005(2) -0.007(2) -0.012(3)
O54 0.070(3) 0.070(3) 0.070(3) -0.024(2) 0.011(2) -0.004(2)
O55 0.053(2) 0.0453(19) 0.054(2) 0.0032(17) 0.0043(17) -0.0027(16)
O56 0.051(2) 0.0428(18) 0.056(2) 0.0037(17) 0.0042(17) 0.0027(15)
O57 0.052(2) 0.0465(19) 0.048(2) -0.0010(17) -0.0040(16) 0.0015(16)
O58 0.0444(19) 0.0497(19) 0.052(2) 0.0045(17) -0.0040(16) -0.0052(15)
O59 0.0509(19) 0.0471(19) 0.044(2) 0.0022(16) -0.0052(16) -0.0028(15)
O60 0.0465(19) 0.0479(19) 0.049(2) 0.0025(17) -0.0042(16) -0.0012(15)
Mo19 0.0596(3) 0.0646(3) 0.0461(3) -0.0004(2) 0.0045(2) -0.0047(2)
Mo20 0.0753(4) 0.0475(3) 0.0795(4) -0.0026(3) 0.0089(3) 0.0022(2)
Mo21 0.0690(3) 0.0738(3) 0.0458(3) -0.0039(3) -0.0077(2) -0.0086(3)
Mo22 0.0563(3) 0.0486(3) 0.0619(3) 0.0004(2) -0.0018(2) 0.0045(2)
Mo23 0.0684(3) 0.0652(3) 0.0702(4) -0.0005(3) 0.0214(3) 0.0014(3)
Mo24 0.0568(3) 0.0631(3) 0.0729(4) 0.0055(3) -0.0170(3) -0.0011(2)
O101 0.054(2) 0.0472(19) 0.046(2) -0.0032(16) -0.0039(16) -0.0005(16)
O102 0.097(4) 0.089(4) 0.109(5) 0.001(3) 0.051(3) -0.003(3)
O103 0.057(2) 0.069(2) 0.051(2) -0.003(2) -0.0050(18) -0.0062(19)
O104 0.083(3) 0.089(3) 0.058(3) 0.001(2) 0.018(2) -0.004(3)
O105 0.072(3) 0.057(2) 0.061(3) 0.007(2) -0.003(2) -0.005(2)
O106 0.062(2) 0.062(2) 0.068(3) 0.010(2) 0.012(2) -0.0014(19)
O107 0.090(3) 0.079(3) 0.053(3) -0.002(2) 0.019(2) -0.001(3)
O108 0.065(2) 0.053(2) 0.074(3) -0.005(2) -0.012(2) -0.0026(19)
O109 0.065(3) 0.055(2) 0.096(4) 0.011(2) -0.010(2) 0.009(2)
O110 0.048(2) 0.068(3) 0.093(4) 0.005(2) 0.006(2) 0.0035(19)
O111 0.090(3) 0.116(4) 0.064(3) -0.001(3) -0.021(3) -0.020(3)
O112 0.060(2) 0.062(2) 0.058(3) -0.009(2) 0.0078(19) 0.0058(19)
O113 0.059(2) 0.061(2) 0.067(3) 0.009(2) -0.009(2) 0.0022(19)
O114 0.086(3) 0.089(3) 0.115(5) 0.012(3) -0.046(3) -0.010(3)
O115 0.104(4) 0.054(3) 0.116(5) -0.001(3) 0.004(3) 0.001(3)
O116 0.085(3) 0.062(2) 0.069(3) -0.012(2) 0.002(2) -0.012(2)
O117 0.081(3) 0.059(2) 0.094(4) -0.008(2) 0.023(3) 0.013(2)
O118 0.069(3) 0.077(3) 0.048(3) 0.001(2) -0.003(2) -0.002(2)
O119 0.077(3) 0.059(2) 0.088(4) -0.002(2) -0.004(3) 0.009(2)
N1 0.090(4) 0.064(3) 0.047(3) -0.002(2) -0.005(3) 0.020(3)
C101 0.088(5) 0.072(4) 0.060(4) 0.008(3) 0.001(4) 0.008(4)
C102 0.103(6) 0.089(5) 0.054(4) 0.005(4) -0.011(4) 0.000(4)
C103 0.124(7) 0.109(6) 0.065(5) 0.005(5) -0.017(5) -0.009(5)
C104 0.141(8) 0.114(7) 0.090(7) 0.008(6) -0.039(6) -0.021(6)
C111 0.098(5) 0.059(4) 0.068(5) 0.006(3) -0.006(4) 0.020(4)
C112 0.162(9) 0.089(6) 0.078(6) -0.021(5) -0.026(6) 0.037(6)
C113 0.233(14) 0.116(8) 0.117(10) -0.056(8) -0.069(9) 0.065(9)
C114 0.30(2) 0.153(14) 0.22(2) 0.007(14) 0.009(18) 0.010(14)
C121 0.101(5) 0.061(4) 0.072(5) 0.000(4) -0.019(4) 0.020(4)
C122 0.093(6) 0.090(5) 0.099(7) 0.012(5) -0.007(5) 0.017(5)
C123 0.104(6) 0.095(6) 0.115(8) -0.009(5) -0.031(6) 0.013(5)
C124 0.093(7) 0.154(10) 0.171(12) 0.028(9) -0.026(7) -0.016(7)
C131 0.098(5) 0.091(5) 0.052(4) 0.003(4) 0.003(4) 0.013(4)
C132 0.118(7) 0.089(5) 0.082(6) 0.013(5) 0.009(5) 0.014(5)
C133 0.161(9) 0.100(7) 0.085(7) -0.001(5) 0.014(6) -0.031(6)
C134 0.172(11) 0.145(10) 0.124(10) 0.012(8) -0.007(8) -0.037(9)
N2 0.079(4) 0.092(4) 0.061(4) 0.004(3) -0.002(3) -0.002(3)
C201 0.116(7) 0.069(5) 0.096(7) 0.017(4) -0.016(5) -0.015(4)
C202 0.144(8) 0.115(7) 0.069(6) 0.000(5) -0.013(6) -0.007(6)
C203 0.154(10) 0.086(6) 0.132(10) 0.010(6) 0.001(8) -0.023(6)
C204 0.248(15) 0.104(8) 0.086(8) -0.004(6) 0.003(9) -0.029(9)
C211 0.093(6) 0.138(9) 0.107(8) -0.031(7) -0.017(5) 0.003(6)
C212 0.113(7) 0.091(7) 0.186(13) 0.034(8) -0.048(8) -0.008(6)
C213 0.117(7) 0.115(7) 0.086(7) -0.004(5) 0.019(6) 0.019(6)
C214 0.137(8) 0.071(5) 0.099(7) 0.007(5) 0.001(6) 0.009(5)
C221 0.126(7) 0.078(5) 0.087(6) -0.005(5) 0.000(5) -0.017(5)
C222 0.137(8) 0.114(7) 0.087(7) -0.001(6) -0.022(6) 0.016(6)
C223 0.231(15) 0.094(7) 0.115(10) -0.019(7) 0.009(9) 0.051(8)
C224 0.286(19) 0.166(12) 0.114(10) -0.035(9) -0.043(11) 0.127(13)
C231 0.073(5) 0.240(13) 0.070(6) -0.016(7) -0.008(5) 0.001(7)
C232 0.071(7) 0.77(5) 0.080(9) 0.080(17) -0.010(6) 0.019(15)
C233 0.074(6) 0.217(14) 0.110(9) 0.056(9) 0.012(6) 0.024(7)
C234 0.144(11) 0.211(16) 0.154(14) -0.004(11) 0.005(10) 0.060(11)
N3 0.057(3) 0.070(3) 0.062(3) -0.010(3) 0.006(2) 0.000(2)
C301 0.074(4) 0.083(5) 0.076(5) -0.010(4) 0.012(4) -0.001(4)
C302 0.087(5) 0.113(6) 0.078(6) -0.022(5) -0.006(4) -0.001(5)
C303 0.086(6) 0.180(12) 0.170(12) -0.083(10) 0.000(7) -0.022(7)
C304 0.157(11) 0.197(13) 0.108(9) -0.033(9) -0.002(8) -0.061(10)
C311 0.072(4) 0.070(4) 0.064(4) -0.008(3) 0.007(3) -0.009(3)
C312 0.088(5) 0.080(5) 0.065(5) -0.001(4) 0.011(4) -0.020(4)
C313 0.095(5) 0.105(6) 0.064(5) -0.010(4) 0.014(4) -0.031(5)
C314 0.115(6) 0.112(6) 0.071(5) -0.024(5) 0.027(5) -0.047(5)
C321 0.072(4) 0.097(5) 0.071(5) -0.015(4) 0.015(4) -0.014(4)
C322 0.067(4) 0.099(5) 0.082(6) -0.009(4) 0.002(4) 0.006(4)
C323 0.072(5) 0.133(7) 0.086(6) -0.032(5) 0.008(4) -0.006(5)
C324 0.080(6) 0.199(12) 0.133(10) -0.045(9) -0.016(6) 0.040(7)
C331 0.086(5) 0.075(4) 0.071(5) -0.005(4) 0.020(4) 0.004(4)
C332 0.111(7) 0.143(9) 0.075(6) 0.005(6) -0.004(5) 0.021(6)
C333 0.190(14) 0.156(12) 0.111(10) 0.032(9) -0.014(9) 0.005(11)
C334 0.201(15) 0.228(17) 0.135(12) 0.043(11) 0.001(11) 0.100(14)
N4 0.052(3) 0.066(3) 0.087(4) 0.000(3) -0.008(3) 0.012(2)
C401 0.069(4) 0.072(4) 0.089(6) -0.003(4) -0.001(4) 0.011(3)
C402 0.094(6) 0.127(8) 0.109(8) -0.030(6) -0.020(5) 0.031(5)
C403 0.105(6) 0.106(6) 0.083(6) -0.001(5) -0.007(5) 0.007(5)
C404 0.099(7) 0.142(9) 0.117(9) -0.027(7) -0.004(6) -0.009(6)
C411 0.059(4) 0.082(5) 0.086(5) 0.002(4) -0.004(3) 0.006(3)
C412 0.079(5) 0.139(8) 0.086(6) -0.009(6) -0.018(4) 0.005(5)
C413 0.133(8) 0.151(10) 0.098(8) -0.023(7) -0.006(7) 0.012(7)
C414 0.204(15) 0.247(18) 0.137(13) -0.044(13) -0.002(11) 0.030(14)
C421 0.050(3) 0.080(5) 0.113(7) 0.000(4) -0.009(4) 0.005(3)
C422 0.066(5) 0.086(6) 0.236(14) 0.038(7) -0.013(7) 0.000(4)
C423 0.114(8) 0.113(8) 0.266(18) 0.071(10) 0.007(10) 0.011(7)
C424 0.171(12) 0.112(9) 0.247(18) 0.078(10) -0.005(12) 0.001(8)
C431 0.062(4) 0.069(4) 0.091(6) -0.004(4) -0.016(3) 0.007(3)
C432 0.062(4) 0.077(4) 0.097(6) -0.004(4) -0.008(4) 0.009(3)
C433 0.072(4) 0.076(5) 0.109(7) 0.004(4) 0.002(4) 0.002(4)
C434 0.090(5) 0.092(5) 0.105(7) -0.009(5) -0.011(5) -0.012(4)
N5 0.073(3) 0.061(3) 0.061(3) -0.015(3) -0.007(3) 0.021(3)
C501 0.071(4) 0.071(4) 0.076(5) -0.019(4) 0.004(3) 0.014(3)
C502 0.095(5) 0.076(4) 0.071(5) -0.008(4) 0.000(4) 0.009(4)
C503 0.093(5) 0.096(6) 0.073(5) -0.021(4) 0.007(4) -0.014(4)
C504 0.124(7) 0.120(7) 0.077(6) -0.014(5) 0.008(5) -0.033(6)
C511 0.116(6) 0.061(4) 0.068(5) -0.005(4) -0.016(4) 0.012(4)
C512 0.117(7) 0.093(6) 0.116(8) -0.001(6) -0.020(6) -0.019(5)
C513 0.144(10) 0.129(9) 0.151(12) 0.009(8) -0.039(8) -0.037(8)
C514 0.233(17) 0.216(17) 0.171(16) 0.006(12) -0.036(13) -0.119(14)
C521 0.073(4) 0.070(4) 0.076(5) 0.001(4) 0.001(3) 0.024(3)
C522 0.087(5) 0.083(5) 0.076(5) -0.011(4) -0.005(4) 0.016(4)
C523 0.110(7) 0.129(8) 0.082(7) 0.005(6) -0.003(5) 0.027(6)
C524 0.160(10) 0.177(11) 0.084(8) 0.006(7) -0.003(7) 0.026(9)
C531 0.076(4) 0.097(5) 0.074(5) -0.023(4) -0.008(4) 0.027(4)
C532 0.074(5) 0.135(8) 0.126(9) -0.038(7) -0.004(5) -0.004(5)
C533 0.138(11) 0.166(13) 0.176(15) -0.010(11) 0.003(10) 0.009(9)
C534 0.166(15) 0.30(3) 0.34(3) 0.12(2) -0.076(17) 0.020(15)
N6 0.068(3) 0.071(3) 0.070(4) 0.000(3) -0.012(3) -0.013(3)
C601 0.075(4) 0.074(4) 0.071(5) -0.006(4) -0.009(3) -0.011(3)
C602 0.083(5) 0.076(4) 0.078(5) 0.006(4) -0.008(4) -0.015(4)
C603 0.079(5) 0.081(5) 0.084(6) 0.007(4) -0.009(4) -0.015(4)
C604 0.120(7) 0.119(7) 0.078(6) 0.008(5) -0.004(5) -0.029(6)
C611 0.081(4) 0.066(4) 0.078(5) 0.004(4) -0.020(4) -0.015(3)
C612 0.081(5) 0.096(6) 0.099(7) 0.020(5) -0.028(4) -0.025(4)
C613 0.095(6) 0.098(6) 0.102(7) 0.035(5) -0.021(5) -0.004(5)
C614 0.107(7) 0.103(7) 0.139(10) 0.010(7) -0.009(6) 0.008(6)
C621 0.096(5) 0.075(5) 0.080(5) 0.000(4) -0.023(4) -0.025(4)
C622 0.151(9) 0.084(5) 0.078(6) -0.015(5) -0.007(6) -0.011(6)
C623 0.224(14) 0.097(7) 0.096(8) 0.000(6) 0.021(8) -0.040(8)
C624 0.34(2) 0.138(11) 0.122(12) -0.040(9) 0.058(13) -0.008(13)
C631 0.084(6) 0.114(7) 0.120(8) 0.008(6) 0.006(5) 0.007(5)
C632 0.186(14) 0.216(17) 0.153(13) -0.054(12) 0.005(11) 0.092(13)
C633 0.37(4) 0.28(3) 0.34(4) -0.14(3) -0.10(3) 0.13(3)
C634 0.214(18) 0.35(3) 0.24(2) -0.19(2) 0.018(16) 0.054(18)

loop_
_atom_type_symbol
_atom_type_description
_atom_type_scat_dispersion_real
_atom_type_scat_dispersion_imag
_atom_type_scat_source
Mo Mo -1.6832 0.6857 'International Tables Vol C Tables 4.2.6.8 and 6.1.1.4'
S S 0.1246 0.1234 'International Tables Vol C Tables 4.2.6.8 and 6.1.1.4'
O O 0.0106 0.0060 'International Tables Vol C Tables 4.2.6.8 and 6.1.1.4'
N N 0.0061 0.0033 'International Tables Vol C Tables 4.2.6.8 and 6.1.1.4'
C C 0.0033 0.0016 'International Tables Vol C Tables 4.2.6.8 and 6.1.1.4'
H H 0.0000 0.0000 'International Tables Vol C Tables 4.2.6.8 and 6.1.1.4'

loop_
_geom_angle_atom_site_label_1
_geom_angle_atom_site_label_2
_geom_angle_atom_site_label_3
_geom_angle
_geom_angle_site_symmetry_1
_geom_angle_site_symmetry_3
_geom_angle_publ_flag
O1 Mo1 O4 104.3(2) . . ?
O1 Mo1 O8 102.8(2) . . ?
O4 Mo1 O8 96.8(2) . . ?
O1 Mo1 O6 101.1(2) . . ?
O4 Mo1 O6 85.3(2) . . ?
O8 Mo1 O6 154.68(19) . . ?
O1 Mo1 O7 98.60(19) . . ?
O4 Mo1 O7 155.29(18) . . ?
O8 Mo1 O7 86.88(18) . . ?
O6 Mo1 O7 81.32(19) . . ?
O1 Mo1 O55 168.64(18) . . ?
O4 Mo1 O55 86.88(16) . . ?
O8 Mo1 O55 73.38(15) . . ?
O6 Mo1 O55 81.57(17) . . ?
O7 Mo1 O55 70.73(14) . . ?
O2 Mo2 O10 103.3(2) . . ?
O2 Mo2 O5 103.8(3) . . ?
O10 Mo2 O5 95.8(2) . . ?
O2 Mo2 O4 101.7(2) . . ?
O10 Mo2 O4 154.07(18) . . ?
O5 Mo2 O4 84.9(3) . . ?
O2 Mo2 O9 100.4(2) . . ?
O10 Mo2 O9 87.25(18) . . ?
O5 Mo2 O9 154.2(2) . . ?
O4 Mo2 O9 81.53(19) . . ?
O2 Mo2 O56 170.5(2) . . ?
O10 Mo2 O56 73.29(14) . . ?
O5 Mo2 O56 85.4(2) . . ?
O4 Mo2 O56 80.95(15) . . ?
O9 Mo2 O56 70.87(14) . . ?
O3 Mo3 O6 103.7(2) . . ?
O3 Mo3 O12 103.3(2) . . ?
O6 Mo3 O12 95.6(2) . . ?
O3 Mo3 O5 100.7(2) . . ?
O6 Mo3 O5 86.4(3) . . ?
O12 Mo3 O5 154.7(2) . . ?
O3 Mo3 O11 99.50(19) . . ?
O6 Mo3 O11 155.5(2) . . ?
O12 Mo3 O11 86.74(17) . . ?
O5 Mo3 O11 81.4(2) . . ?
O3 Mo3 O57 169.72(17) . . ?
O6 Mo3 O57 86.36(18) . . ?
O12 Mo3 O57 72.98(15) . . ?
O5 Mo3 O57 82.0(2) . . ?
O11 Mo3 O57 70.94(14) . . ?
O14 Mo4 O13 102.96(19) . . ?
O14 Mo4 O26 103.6(2) . . ?
O13 Mo4 O26 95.67(17) . . ?
O14 Mo4 O15 101.27(18) . . ?
O13 Mo4 O15 154.45(17) . . ?
O26 Mo4 O15 86.37(17) . . ?
O14 Mo4 O8 98.6(2) . . ?
O13 Mo4 O8 86.41(18) . . ?
O26 Mo4 O8 156.62(16) . . ?
O15 Mo4 O8 82.08(17) . . ?
O14 Mo4 O55 168.8(2) . . ?
O13 Mo4 O55 74.33(14) . . ?
O26 Mo4 O55 87.49(15) . . ?
O15 Mo4 O55 80.33(14) . . ?
O8 Mo4 O55 70.60(14) . . ?
O16 Mo5 O15 103.80(19) . . ?
O16 Mo5 O9 102.1(2) . . ?
O15 Mo5 O9 97.84(19) . . ?
O16 Mo5 O17 99.56(18) . . ?
O15 Mo5 O17 154.73(15) . . ?
O9 Mo5 O17 86.45(17) . . ?
O16 Mo5 O27 99.8(2) . . ?
O15 Mo5 O27 86.96(17) . . ?
O9 Mo5 O27 155.75(16) . . ?
O17 Mo5 O27 79.66(16) . . ?
O16 Mo5 O56 171.06(17) . . ?
O15 Mo5 O56 84.87(15) . . ?
O9 Mo5 O56 74.22(15) . . ?
O17 Mo5 O56 72.29(13) . . ?
O27 Mo5 O56 82.62(14) . . ?
O18 Mo6 O28 103.86(19) . . ?
O18 Mo6 O17 102.35(19) . . ?
O28 Mo6 O17 94.86(17) . . ?
O18 Mo6 O19 103.29(18) . . ?
O28 Mo6 O19 88.65(17) . . ?
O17 Mo6 O19 152.46(16) . . ?
O18 Mo6 O10 98.27(18) . . ?
O28 Mo6 O10 157.48(16) . . ?
O17 Mo6 O10 84.33(17) . . ?
O19 Mo6 O10 82.21(16) . . ?
O20 Mo7 O19 104.12(18) . . ?
O20 Mo7 O11 102.21(19) . . ?
O19 Mo7 O11 97.61(18) . . ?
O20 Mo7 O29 101.00(18) . . ?
O19 Mo7 O29 87.09(16) . . ?
O11 Mo7 O29 154.37(16) . . ?
O20 Mo7 O21 98.50(18) . . ?
O19 Mo7 O21 156.04(15) . . ?
O11 Mo7 O21 85.11(16) . . ?
O29 Mo7 O21 80.85(15) . . ?
O20 Mo7 O57 169.94(17) . . ?
O19 Mo7 O57 85.47(14) . . ?
O11 Mo7 O57 73.05(15) . . ?
O29 Mo7 O57 82.29(14) . . ?
O21 Mo7 O57 72.49(13) . . ?
O22 Mo8 O21 102.40(19) . . ?
O22 Mo8 O30 103.9(2) . . ?
O21 Mo8 O30 95.33(16) . . ?
O22 Mo8 O12 100.5(2) . . ?
O21 Mo8 O12 86.63(17) . . ?
O30 Mo8 O12 154.41(16) . . ?
O22 Mo8 O23 102.04(19) . . ?
O21 Mo8 O23 154.51(15) . . ?
O30 Mo8 O23 85.70(16) . . ?
O12 Mo8 O23 81.92(16) . . ?
O22 Mo8 O57 170.12(19) . . ?
O21 Mo8 O57 74.29(14) . . ?
O30 Mo8 O57 85.76(14) . . ?
O12 Mo8 O57 70.18(14) . . ?
O23 Mo8 O57 80.41(13) . . ?
O24 Mo9 O23 103.42(19) . . ?
O24 Mo9 O7 102.7(2) . . ?
O23 Mo9 O7 98.01(18) . . ?
O24 Mo9 O25 100.72(19) . . ?
O23 Mo9 O25 87.54(16) . . ?
O7 Mo9 O25 153.92(17) . . ?
O24 Mo9 O13 100.51(19) . . ?
O23 Mo9 O13 154.41(15) . . ?
O7 Mo9 O13 85.37(18) . . ?
O25 Mo9 O13 79.20(16) . . ?
O24 Mo9 O55 171.07(17) . . ?
O23 Mo9 O55 85.07(14) . . ?
O7 Mo9 O55 72.98(15) . . ?
O25 Mo9 O55 82.21(14) . . ?
O13 Mo9 O55 71.61(13) . . ?
O32 Mo10 O33 103.30(18) . . ?
O32 Mo10 O43 102.8(2) . . ?
O33 Mo10 O43 97.99(18) . . ?
O32 Mo10 O26 100.1(2) . . ?
O33 Mo10 O26 88.01(17) . . ?
O43 Mo10 O26 154.19(16) . . ?
O32 Mo10 O31 98.72(18) . . ?
O33 Mo10 O31 156.54(15) . . ?
O43 Mo10 O31 84.76(17) . . ?
O26 Mo10 O31 80.21(16) . . ?
O32 Mo10 O58 170.79(16) . . ?
O33 Mo10 O58 85.75(14) . . ?
O43 Mo10 O58 73.81(15) . . ?
O26 Mo10 O58 81.70(14) . . ?
O31 Mo10 O58 72.58(13) . . ?
O34 Mo11 O27 103.1(2) . . ?
O34 Mo11 O35 102.57(18) . . ?
O27 Mo11 O35 95.15(17) . . ?
O34 Mo11 O33 102.14(18) . . ?
O27 Mo11 O33 87.24(17) . . ?
O35 Mo11 O33 153.93(16) . . ?
O34 Mo11 O44 99.3(2) . . ?
O27 Mo11 O44 156.69(16) . . ?
O35 Mo11 O44 85.89(16) . . ?
O33 Mo11 O44 82.02(16) . . ?
O34 Mo11 O59 169.15(19) . . ?
O27 Mo11 O59 87.49(14) . . ?
O35 Mo11 O59 73.86(14) . . ?
O33 Mo11 O59 80.33(13) . . ?
O44 Mo11 O59 70.39(14) . . ?
O36 Mo12 O37 103.40(19) . . ?
O36 Mo12 O45 102.0(2) . . ?
O37 Mo12 O45 98.05(18) . . ?
O36 Mo12 O35 99.59(18) . . ?
O37 Mo12 O35 155.08(15) . . ?
O45 Mo12 O35 86.38(17) . . ?
O36 Mo12 O28 101.55(19) . . ?
O37 Mo12 O28 86.22(16) . . ?
O45 Mo12 O28 154.38(16) . . ?
O35 Mo12 O28 79.83(15) . . ?
O36 Mo12 O59 170.23(18) . . ?
O37 Mo12 O59 85.77(14) . . ?
O45 Mo12 O59 73.03(14) . . ?
O35 Mo12 O59 72.00(13) . . ?
O28 Mo12 O59 82.17(14) . . ?
O38 Mo13 O39 102.97(19) . . ?
O38 Mo13 O29 103.29(19) . . ?
O39 Mo13 O29 94.88(16) . . ?
O38 Mo13 O37 102.34(18) . . ?
O39 Mo13 O37 153.21(15) . . ?
O29 Mo13 O37 87.70(16) . . ?
O38 Mo13 O46 99.87(19) . . ?
O39 Mo13 O46 85.87(17) . . ?
O29 Mo13 O46 156.02(16) . . ?
O37 Mo13 O46 81.31(16) . . ?
O38 Mo13 O60 169.34(17) . . ?
O39 Mo13 O60 73.33(14) . . ?
O29 Mo13 O60 87.10(14) . . ?
O37 Mo13 O60 80.20(13) . . ?
O46 Mo13 O60 70.12(14) . . ?
O40 Mo14 O41 103.91(18) . . ?
O40 Mo14 O47 102.0(2) . . ?
O41 Mo14 O47 97.28(17) . . ?
O40 Mo14 O30 100.22(19) . . ?
O41 Mo14 O30 88.01(16) . . ?
O47 Mo14 O30 155.14(16) . . ?
O40 Mo14 O39 98.69(18) . . ?
O41 Mo14 O39 156.35(15) . . ?
O47 Mo14 O39 84.60(16) . . ?
O30 Mo14 O39 81.17(15) . . ?
O40 Mo14 O60 169.80(16) . . ?
O41 Mo14 O60 85.86(14) . . ?
O47 Mo14 O60 73.42(15) . . ?
O30 Mo14 O60 82.81(14) . . ?
O39 Mo14 O60 72.02(13) . . ?
O42 Mo15 O25 103.0(2) . . ?
O42 Mo15 O31 102.70(18) . . ?
O25 Mo15 O31 96.44(17) . . ?
O42 Mo15 O41 103.59(18) . . ?
O25 Mo15 O41 86.85(16) . . ?
O31 Mo15 O41 152.02(16) . . ?
O42 Mo15 O48 99.17(19) . . ?
O25 Mo15 O48 156.70(16) . . ?
O31 Mo15 O48 85.45(17) . . ?
O41 Mo15 O48 81.08(16) . . ?
O52 Mo16 O51 103.5(2) . . ?
O52 Mo16 O48 103.4(2) . . ?
O51 Mo16 O48 96.75(18) . . ?
O52 Mo16 O49 101.4(2) . . ?
O51 Mo16 O49 85.16(18) . . ?
O48 Mo16 O49 153.95(17) . . ?
O52 Mo16 O43 99.59(19) . . ?
O51 Mo16 O43 154.98(16) . . ?
O48 Mo16 O43 87.16(17) . . ?
O49 Mo16 O43 80.87(17) . . ?
O52 Mo16 O58 169.27(18) . . ?
O51 Mo16 O58 87.11(15) . . ?
O48 Mo16 O58 73.17(14) . . ?
O49 Mo16 O58 81.01(15) . . ?
O43 Mo16 O58 70.32(14) . . ?
O53 Mo17 O49 104.2(2) . . ?
O53 Mo17 O44 102.3(2) . . ?
O49 Mo17 O44 96.87(18) . . ?
O53 Mo17 O50 102.8(2) . . ?
O49 Mo17 O50 85.62(18) . . ?
O44 Mo17 O50 153.34(18) . . ?
O53 Mo17 O45 99.6(2) . . ?
O49 Mo17 O45 154.67(18) . . ?
O44 Mo17 O45 86.39(17) . . ?
O50 Mo17 O45 80.68(16) . . ?
O53 Mo17 O59 168.62(18) . . ?
O49 Mo17 O59 86.80(15) . . ?
O44 Mo17 O59 72.96(15) . . ?
O50 Mo17 O59 80.72(14) . . ?
O45 Mo17 O59 70.08(14) . . ?
O54 Mo18 O50 104.4(2) . . ?
O54 Mo18 O46 102.77(19) . . ?
O50 Mo18 O46 95.82(18) . . ?
O54 Mo18 O47 100.2(2) . . ?
O50 Mo18 O47 153.66(16) . . ?
O46 Mo18 O47 87.82(17) . . ?
O54 Mo18 O51 100.43(19) . . ?
O50 Mo18 O51 84.38(17) . . ?
O46 Mo18 O51 155.96(17) . . ?
O47 Mo18 O51 81.96(17) . . ?
O54 Mo18 O60 170.00(19) . . ?
O50 Mo18 O60 85.27(15) . . ?
O46 Mo18 O60 73.33(14) . . ?
O47 Mo18 O60 70.76(13) . . ?
O51 Mo18 O60 82.76(14) . . ?
O56 S1 O55 103.3(2) . . ?
O56 S1 O57 103.0(2) . . ?
O55 S1 O57 103.0(2) . . ?
O58 S2 O60 102.9(2) . . ?
O58 S2 O59 103.4(2) . . ?
O60 S2 O59 102.7(2) . . ?
Mo1 O4 Mo2 151.7(3) . . ?
Mo2 O5 Mo3 150.1(4) . . ?
Mo3 O6 Mo1 150.0(3) . . ?
Mo9 O7 Mo1 127.4(2) . . ?
Mo1 O8 Mo4 127.5(2) . . ?
Mo5 O9 Mo2 126.8(2) . . ?
Mo2 O10 Mo6 129.34(19) . . ?
Mo7 O11 Mo3 127.4(2) . . ?
Mo3 O12 Mo8 128.5(2) . . ?
Mo4 O13 Mo9 126.6(2) . . ?
Mo5 O15 Mo4 155.2(2) . . ?
Mo6 O17 Mo5 127.6(2) . . ?
Mo7 O19 Mo6 154.0(2) . . ?
Mo8 O21 Mo7 125.92(19) . . ?
Mo9 O23 Mo8 154.9(2) . . ?
Mo15 O25 Mo9 145.2(2) . . ?
Mo4 O26 Mo10 143.5(2) . . ?
Mo11 O27 Mo5 144.8(2) . . ?
Mo6 O28 Mo12 145.6(2) . . ?
Mo13 O29 Mo7 143.4(2) . . ?
Mo8 O30 Mo14 142.1(2) . . ?
Mo15 O31 Mo10 126.76(19) . . ?
Mo10 O33 Mo11 154.1(2) . . ?
Mo11 O35 Mo12 126.20(18) . . ?
Mo12 O37 Mo13 154.6(2) . . ?
Mo13 O39 Mo14 126.97(19) . . ?
Mo14 O41 Mo15 154.2(2) . . ?
Mo10 O43 Mo16 126.8(2) . . ?
Mo17 O44 Mo11 127.9(2) . . ?
Mo12 O45 Mo17 128.1(2) . . ?
Mo18 O46 Mo13 128.6(2) . . ?
Mo14 O47 Mo18 127.05(19) . . ?
Mo16 O48 Mo15 129.0(2) . . ?
Mo17 O49 Mo16 150.6(3) . . ?
Mo18 O50 Mo17 152.1(2) . . ?
Mo16 O51 Mo18 150.1(2) . . ?
S1 O55 Mo1 132.0(2) . . ?
S1 O55 Mo9 124.43(19) . . ?
Mo1 O55 Mo9 88.72(12) . . ?
S1 O55 Mo4 122.8(2) . . ?
Mo1 O55 Mo4 88.28(12) . . ?
Mo9 O55 Mo4 87.51(11) . . ?
S1 O56 Mo5 124.9(2) . . ?
S1 O56 Mo2 132.6(2) . . ?
Mo5 O56 Mo2 87.85(11) . . ?
S1 O57 Mo3 132.4(2) . . ?
S1 O57 Mo7 124.1(2) . . ?
Mo3 O57 Mo7 88.51(12) . . ?
S1 O57 Mo8 123.2(2) . . ?
Mo3 O57 Mo8 88.09(12) . . ?
Mo7 O57 Mo8 87.29(11) . . ?
S2 O58 Mo10 123.6(2) . . ?
S2 O58 Mo16 132.7(2) . . ?
Mo10 O58 Mo16 88.96(12) . . ?
S2 O59 Mo12 124.7(2) . . ?
S2 O59 Mo17 131.5(2) . . ?
Mo12 O59 Mo17 88.68(12) . . ?
S2 O59 Mo11 122.61(19) . . ?
Mo12 O59 Mo11 87.93(11) . . ?
Mo17 O59 Mo11 88.61(12) . . ?
S2 O60 Mo14 123.6(2) . . ?
S2 O60 Mo18 132.5(2) . . ?
Mo14 O60 Mo18 88.63(12) . . ?
S2 O60 Mo13 123.52(19) . . ?
Mo14 O60 Mo13 87.68(11) . . ?
Mo18 O60 Mo13 87.64(11) . . ?
O104 Mo19 O112 104.1(2) . . ?
O104 Mo19 O118 103.4(2) . . ?
O112 Mo19 O118 88.16(19) . . ?
O104 Mo19 O103 103.0(2) . . ?
O112 Mo19 O103 87.29(18) . . ?
O118 Mo19 O103 153.50(17) . . ?
O104 Mo19 O105 101.6(2) . . ?
O112 Mo19 O105 154.28(17) . . ?
O118 Mo19 O105 87.06(19) . . ?
O103 Mo19 O105 85.82(18) . . ?
O104 Mo19 O101 178.16(19) . . ?
O112 Mo19 O101 77.57(14) . . ?
O118 Mo19 O101 77.40(16) . . ?
O103 Mo19 O101 76.13(15) . . ?
O105 Mo19 O101 76.72(15) . . ?
O115 Mo20 O105 103.9(2) . . ?
O115 Mo20 O109 104.0(2) . . ?
O105 Mo20 O109 87.5(2) . . ?
O115 Mo20 O116 102.6(2) . . ?
O105 Mo20 O116 87.32(19) . . ?
O109 Mo20 O116 153.33(18) . . ?
O115 Mo20 O117 102.6(2) . . ?
O105 Mo20 O117 153.44(17) . . ?
O109 Mo20 O117 86.3(2) . . ?
O116 Mo20 O117 86.8(2) . . ?
O115 Mo20 O101 178.9(2) . . ?
O105 Mo20 O101 76.99(15) . . ?
O109 Mo20 O101 76.64(15) . . ?
O116 Mo20 O101 76.70(16) . . ?
O117 Mo20 O101 76.45(15) . . ?
O111 Mo21 O103 103.1(2) . . ?
O111 Mo21 O116 103.7(2) . . ?
O103 Mo21 O116 87.07(19) . . ?
O111 Mo21 O113 102.8(2) . . ?
O103 Mo21 O113 87.55(18) . . ?
O116 Mo21 O113 153.48(19) . . ?
O111 Mo21 O107 103.9(2) . . ?
O103 Mo21 O107 152.9(2) . . ?
O116 Mo21 O107 86.5(2) . . ?
O113 Mo21 O107 86.58(19) . . ?
O111 Mo21 O101 179.5(2) . . ?
O103 Mo21 O101 76.62(15) . . ?
O116 Mo21 O101 76.70(17) . . ?
O113 Mo21 O101 76.79(15) . . ?
O107 Mo21 O101 76.31(18) . . ?
O119 Mo22 O106 104.0(2) . . ?
O119 Mo22 O108 102.8(2) . . ?
O106 Mo22 O108 88.5(2) . . ?
O119 Mo22 O113 103.4(2) . . ?
O106 Mo22 O113 87.28(19) . . ?
O108 Mo22 O113 153.65(17) . . ?
O119 Mo22 O112 102.5(2) . . ?
O106 Mo22 O112 153.55(17) . . ?
O108 Mo22 O112 86.26(19) . . ?
O113 Mo22 O112 86.04(18) . . ?
O119 Mo22 O101 178.8(2) . . ?
O106 Mo22 O101 77.22(15) . . ?
O108 Mo22 O101 76.92(15) . . ?
O113 Mo22 O101 76.79(15) . . ?
O112 Mo22 O101 76.35(15) . . ?
O102 Mo23 O107 103.2(3) . . ?
O102 Mo23 O117 103.3(2) . . ?
O107 Mo23 O117 87.7(2) . . ?
O102 Mo23 O106 103.5(2) . . ?
O107 Mo23 O106 86.9(2) . . ?
O117 Mo23 O106 153.14(18) . . ?
O102 Mo23 O110 104.2(3) . . ?
O107 Mo23 O110 152.67(18) . . ?
O117 Mo23 O110 86.7(2) . . ?
O106 Mo23 O110 86.17(19) . . ?
O102 Mo23 O101 179.9(2) . . ?
O107 Mo23 O101 76.84(15) . . ?
O117 Mo23 O101 76.52(16) . . ?
O106 Mo23 O101 76.63(15) . . ?
O110 Mo23 O101 75.84(15) . . ?
O114 Mo24 O110 104.5(3) . . ?
O114 Mo24 O109 105.0(2) . . ?
O110 Mo24 O109 87.8(2) . . ?
O114 Mo24 O108 101.8(2) . . ?
O110 Mo24 O108 87.15(19) . . ?
O109 Mo24 O108 153.12(19) . . ?
O114 Mo24 O118 102.9(3) . . ?
O110 Mo24 O118 152.62(19) . . ?
O109 Mo24 O118 86.55(19) . . ?
O108 Mo24 O118 85.89(19) . . ?
O114 Mo24 O101 178.0(2) . . ?
O110 Mo24 O101 76.53(16) . . ?
O109 Mo24 O101 76.66(16) . . ?
O108 Mo24 O101 76.49(15) . . ?
O118 Mo24 O101 76.10(16) . . ?
Mo19 O101 Mo20 90.27(13) . . ?
Mo19 O101 Mo22 90.18(12) . . ?
Mo20 O101 Mo22 179.47(19) . . ?
Mo19 O101 Mo21 90.10(12) . . ?
Mo20 O101 Mo21 90.15(13) . . ?
Mo22 O101 Mo21 90.14(13) . . ?
Mo19 O101 Mo23 179.55(18) . . ?
Mo20 O101 Mo23 90.17(12) . . ?
Mo22 O101 Mo23 89.38(13) . . ?
Mo21 O101 Mo23 90.00(13) . . ?
Mo19 O101 Mo24 90.16(13) . . ?
Mo20 O101 Mo24 89.89(13) . . ?
Mo22 O101 Mo24 89.82(12) . . ?
Mo21 O101 Mo24 179.7(2) . . ?
Mo23 O101 Mo24 89.74(12) . . ?
Mo21 O103 Mo19 117.14(19) . . ?
Mo20 O105 Mo19 116.0(2) . . ?
Mo22 O106 Mo23 116.8(2) . . ?
Mo23 O107 Mo21 116.9(2) . . ?
Mo22 O108 Mo24 116.7(2) . . ?
Mo24 O109 Mo20 116.8(2) . . ?
Mo24 O110 Mo23 117.9(2) . . ?
Mo19 O112 Mo22 115.90(19) . . ?
Mo21 O113 Mo22 116.3(2) . . ?
Mo21 O116 Mo20 116.4(2) . . ?
Mo23 O117 Mo20 116.9(2) . . ?
Mo19 O118 Mo24 116.3(2) . . ?
C131 N1 C121 108.2(6) . . ?
C131 N1 C101 111.0(6) . . ?
C121 N1 C101 108.7(5) . . ?
C131 N1 C111 109.8(5) . . ?
C121 N1 C111 110.9(6) . . ?
C101 N1 C111 108.4(5) . . ?
C102 C101 N1 115.5(6) . . ?
C102 C101 H10A 108.4 . . ?
N1 C101 H10A 108.4 . . ?
C102 C101 H10B 108.4 . . ?
N1 C101 H10B 108.4 . . ?
H10A C101 H10B 107.5 . . ?
C103 C102 C101 110.6(7) . . ?
C103 C102 H10C 109.5 . . ?
C101 C102 H10C 109.5 . . ?
C103 C102 H10D 109.5 . . ?
C101 C102 H10D 109.5 . . ?
H10C C102 H10D 108.1 . . ?
C102 C103 C104 111.8(8) . . ?
C102 C103 H10E 109.3 . . ?
C104 C103 H10E 109.3 . . ?
C102 C103 H10F 109.3 . . ?
C104 C103 H10F 109.3 . . ?
H10E C103 H10F 107.9 . . ?
C103 C104 H10G 109.5 . . ?
C103 C104 H10H 109.5 . . ?
H10G C104 H10H 109.5 . . ?
C103 C104 H10I 109.5 . . ?
H10G C104 H10I 109.5 . . ?
H10H C104 H10I 109.5 . . ?
C112 C111 N1 117.0(6) . . ?
C112 C111 H11A 108.1 . . ?
N1 C111 H11A 108.1 . . ?
C112 C111 H11B 108.1 . . ?
N1 C111 H11B 108.1 . . ?
H11A C111 H11B 107.3 . . ?
C111 C112 C113 108.1(8) . . ?
C111 C112 H11C 110.1 . . ?
C113 C112 H11C 110.1 . . ?
C111 C112 H11D 110.1 . . ?
C113 C112 H11D 110.1 . . ?
H11C C112 H11D 108.4 . . ?
C114 C113 C112 115.5(12) . . ?
C114 C113 H11E 108.4 . . ?
C112 C113 H11E 108.4 . . ?
C114 C113 H11F 108.4 . . ?
C112 C113 H11F 108.4 . . ?
H11E C113 H11F 107.5 . . ?
C113 C114 H11G 109.5 . . ?
C113 C114 H11H 109.5 . . ?
H11G C114 H11H 109.5 . . ?
C113 C114 H11I 109.5 . . ?
H11G C114 H11I 109.5 . . ?
H11H C114 H11I 109.5 . . ?
C122 C121 N1 116.0(6) . . ?
C122 C121 H12A 108.3 . . ?
N1 C121 H12A 108.3 . . ?
C122 C121 H12B 108.3 . . ?
N1 C121 H12B 108.3 . . ?
H12A C121 H12B 107.4 . . ?
C121 C122 C123 112.1(7) . . ?
C121 C122 H12C 109.2 . . ?
C123 C122 H12C 109.2 . . ?
C121 C122 H12D 109.2 . . ?
C123 C122 H12D 109.2 . . ?
H12C C122 H12D 107.9 . . ?
C124 C123 C122 115.3(9) . . ?
C124 C123 H12E 108.5 . . ?
C122 C123 H12E 108.5 . . ?
C124 C123 H12F 108.5 . . ?
C122 C123 H12F 108.5 . . ?
H12E C123 H12F 107.5 . . ?
C123 C124 H12G 109.5 . . ?
C123 C124 H12H 109.5 . . ?
H12G C124 H12H 109.5 . . ?
C123 C124 H12I 109.5 . . ?
H12G C124 H12I 109.5 . . ?
H12H C124 H12I 109.5 . . ?
N1 C131 C132 116.0(6) . . ?
N1 C131 H13A 108.3 . . ?
C132 C131 H13A 108.3 . . ?
N1 C131 H13B 108.3 . . ?
C132 C131 H13B 108.3 . . ?
H13A C131 H13B 107.4 . . ?
C131 C132 C133 110.8(7) . . ?
C131 C132 H13C 109.5 . . ?
C133 C132 H13C 109.5 . . ?
C131 C132 H13D 109.5 . . ?
C133 C132 H13D 109.5 . . ?
H13C C132 H13D 108.1 . . ?
C134 C133 C132 111.9(9) . . ?
C134 C133 H13E 109.2 . . ?
C132 C133 H13E 109.2 . . ?
C134 C133 H13F 109.2 . . ?
C132 C133 H13F 109.2 . . ?
H13E C133 H13F 107.9 . . ?
C133 C134 H13G 109.5 . . ?
C133 C134 H13H 109.5 . . ?
H13G C134 H13H 109.5 . . ?
C133 C134 H13I 109.5 . . ?
H13G C134 H13I 109.5 . . ?
H13H C134 H13I 109.5 . . ?
C221 N2 C231 107.7(7) . . ?
C221 N2 C201 110.8(6) . . ?
C231 N2 C201 110.0(7) . . ?
C221 N2 C211 115.1(7) . . ?
C231 N2 C211 109.4(7) . . ?
C201 N2 C211 103.8(6) . . ?
C202 C201 N2 118.4(7) . . ?
C202 C201 H20A 107.7 . . ?
N2 C201 H20A 107.7 . . ?
C202 C201 H20B 107.7 . . ?
N2 C201 H20B 107.7 . . ?
H20A C201 H20B 107.1 . . ?
C201 C202 C203 112.3(9) . . ?
C201 C202 H20C 109.2 . . ?
C203 C202 H20C 109.2 . . ?
C201 C202 H20D 109.2 . . ?
C203 C202 H20D 109.2 . . ?
H20C C202 H20D 107.9 . . ?
C204 C203 C202 116.9(10) . . ?
C204 C203 H20E 108.1 . . ?
C202 C203 H20E 108.1 . . ?
C204 C203 H20F 108.1 . . ?
C202 C203 H20F 108.1 . . ?
H20E C203 H20F 107.3 . . ?
C203 C204 H20G 109.5 . . ?
C203 C204 H20H 109.5 . . ?
H20G C204 H20H 109.5 . . ?
C203 C204 H20I 109.5 . . ?
H20G C204 H20I 109.5 . . ?
H20H C204 H20I 109.5 . . ?
C212 C211 N2 116.9(10) . . ?
C212 C211 H21A 108.1 . . ?
N2 C211 H21A 108.1 . . ?
C212 C211 H21B 108.1 . . ?
N2 C211 H21B 108.1 . . ?
H21A C211 H21B 107.3 . . ?
C211 C212 C213 107.6(9) . . ?
C211 C212 H21C 110.2 . . ?
C213 C212 H21C 110.2 . . ?
C211 C212 H21D 110.2 . . ?
C213 C212 H21D 110.2 . . ?
H21C C212 H21D 108.5 . . ?
C214 C213 C212 111.3(8) . . ?
C214 C213 H21E 109.4 . . ?
C212 C213 H21E 109.4 . . ?
C214 C213 H21F 109.4 . . ?
C212 C213 H21F 109.4 . . ?
H21E C213 H21F 108.0 . . ?
C213 C214 H21G 109.5 . . ?
C213 C214 H21H 109.5 . . ?
H21G C214 H21H 109.5 . . ?
C213 C214 H21I 109.5 . . ?
H21G C214 H21I 109.5 . . ?
H21H C214 H21I 109.5 . . ?
C222 C221 N2 117.3(8) . . ?
C222 C221 H22A 108.0 . . ?
N2 C221 H22A 108.0 . . ?
C222 C221 H22B 108.0 . . ?
N2 C221 H22B 108.0 . . ?
H22A C221 H22B 107.2 . . ?
C221 C222 C223 111.4(10) . . ?
C221 C222 H22C 109.3 . . ?
C223 C222 H22C 109.3 . . ?
C221 C222 H22D 109.3 . . ?
C223 C222 H22D 109.3 . . ?
H22C C222 H22D 108.0 . . ?
C222 C223 C224 113.0(12) . . ?
C222 C223 H22E 109.0 . . ?
C224 C223 H22E 109.0 . . ?
C222 C223 H22F 109.0 . . ?
C224 C223 H22F 109.0 . . ?
H22E C223 H22F 107.8 . . ?
C223 C224 H22G 109.5 . . ?
C223 C224 H22H 109.5 . . ?
H22G C224 H22H 109.5 . . ?
C223 C224 H22I 109.5 . . ?
H22G C224 H22I 109.5 . . ?
H22H C224 H22I 109.5 . . ?
C232 C231 N2 140.2(11) . . ?
C232 C231 H23A 102.0 . . ?
N2 C231 H23A 102.0 . . ?
C232 C231 H23B 102.0 . . ?
N2 C231 H23B 102.0 . . ?
H23A C231 H23B 104.8 . . ?
C231 C232 C233 133.6(13) . . ?
C231 C232 H23C 103.8 . . ?
C233 C232 H23C 103.8 . . ?
C231 C232 H23D 103.8 . . ?
C233 C232 H23D 103.8 . . ?
H23C C232 H23D 105.4 . . ?
C234 C233 C232 112.1(14) . . ?
C234 C233 H23E 109.2 . . ?
C232 C233 H23E 109.2 . . ?
C234 C233 H23F 109.2 . . ?
C232 C233 H23F 109.2 . . ?
H23E C233 H23F 107.9 . . ?
C233 C234 H23G 109.5 . . ?
C233 C234 H23H 109.5 . . ?
H23G C234 H23H 109.5 . . ?
C233 C234 H23I 109.5 . . ?
H23G C234 H23I 109.5 . . ?
H23H C234 H23I 109.5 . . ?
C311 N3 C321 111.8(5) . . ?
C311 N3 C301 109.1(5) . . ?
C321 N3 C301 109.4(5) . . ?
C311 N3 C331 109.5(5) . . ?
C321 N3 C331 107.0(5) . . ?
C301 N3 C331 110.1(6) . . ?
C302 C301 N3 117.9(6) . . ?
C302 C301 H30A 107.8 . . ?
N3 C301 H30A 107.8 . . ?
C302 C301 H30B 107.8 . . ?
N3 C301 H30B 107.8 . . ?
H30A C301 H30B 107.2 . . ?
C301 C302 C303 110.5(7) . . ?
C301 C302 H30C 109.5 . . ?
C303 C302 H30C 109.5 . . ?
C301 C302 H30D 109.5 . . ?
C303 C302 H30D 109.5 . . ?
H30C C302 H30D 108.1 . . ?
C304 C303 C302 119.3(10) . . ?
C304 C303 H30E 107.5 . . ?
C302 C303 H30E 107.5 . . ?
C304 C303 H30F 107.5 . . ?
C302 C303 H30F 107.5 . . ?
H30E C303 H30F 107.0 . . ?
C303 C304 H30G 109.5 . . ?
C303 C304 H30H 109.5 . . ?
H30G C304 H30H 109.5 . . ?
C303 C304 H30I 109.5 . . ?
H30G C304 H30I 109.5 . . ?
H30H C304 H30I 109.5 . . ?
N3 C311 C312 117.2(5) . . ?
N3 C311 H31A 108.0 . . ?
C312 C311 H31A 108.0 . . ?
N3 C311 H31B 108.0 . . ?
C312 C311 H31B 108.0 . . ?
H31A C311 H31B 107.2 . . ?
C313 C312 C311 111.6(6) . . ?
C313 C312 H31C 109.3 . . ?
C311 C312 H31C 109.3 . . ?
C313 C312 H31D 109.3 . . ?
C311 C312 H31D 109.3 . . ?
H31C C312 H31D 108.0 . . ?
C314 C313 C312 113.3(6) . . ?
C314 C313 H31E 108.9 . . ?
C312 C313 H31E 108.9 . . ?
C314 C313 H31F 108.9 . . ?
C312 C313 H31F 108.9 . . ?
H31E C313 H31F 107.7 . . ?
C313 C314 H31G 109.5 . . ?
C313 C314 H31H 109.5 . . ?
H31G C314 H31H 109.5 . . ?
C313 C314 H31I 109.5 . . ?
H31G C314 H31I 109.5 . . ?
H31H C314 H31I 109.5 . . ?
C322 C321 N3 117.9(6) . . ?
C322 C321 H32A 107.8 . . ?
N3 C321 H32A 107.8 . . ?
C322 C321 H32B 107.8 . . ?
N3 C321 H32B 107.8 . . ?
H32A C321 H32B 107.2 . . ?
C321 C322 C323 111.5(7) . . ?
C321 C322 H32C 109.3 . . ?
C323 C322 H32C 109.3 . . ?
C321 C322 H32D 109.3 . . ?
C323 C322 H32D 109.3 . . ?
H32C C322 H32D 108.0 . . ?
C322 C323 C324 114.7(9) . . ?
C322 C323 H32E 108.6 . . ?
C324 C323 H32E 108.6 . . ?
C322 C323 H32F 108.6 . . ?
C324 C323 H32F 108.6 . . ?
H32E C323 H32F 107.6 . . ?
C323 C324 H32G 109.5 . . ?
C323 C324 H32H 109.5 . . ?
H32G C324 H32H 109.5 . . ?
C323 C324 H32I 109.5 . . ?
H32G C324 H32I 109.5 . . ?
H32H C324 H32I 109.5 . . ?
C332 C331 N3 117.2(6) . . ?
C332 C331 H33A 108.0 . . ?
N3 C331 H33A 108.0 . . ?
C332 C331 H33B 108.0 . . ?
N3 C331 H33B 108.0 . . ?
H33A C331 H33B 107.2 . . ?
C333 C332 C331 113.7(9) . . ?
C333 C332 H33C 108.8 . . ?
C331 C332 H33C 108.8 . . ?
C333 C332 H33D 108.8 . . ?
C331 C332 H33D 108.8 . . ?
H33C C332 H33D 107.7 . . ?
C334 C333 C332 117.4(13) . . ?
C334 C333 H33E 107.9 . . ?
C332 C333 H33E 108.0 . . ?
C334 C333 H33F 108.0 . . ?
C332 C333 H33F 108.0 . . ?
H33E C333 H33F 107.2 . . ?
C333 C334 H33G 109.5 . . ?
C333 C334 H33H 109.5 . . ?
H33G C334 H33H 109.5 . . ?
C333 C334 H33I 109.5 . . ?
H33G C334 H33I 109.5 . . ?
H33H C334 H33I 109.5 . . ?
C411 N4 C421 110.5(6) . . ?
C411 N4 C431 110.5(5) . . ?
C421 N4 C431 108.2(5) . . ?
C411 N4 C401 107.6(5) . . ?
C421 N4 C401 110.4(6) . . ?
C431 N4 C401 109.6(6) . . ?
C402 C401 N4 114.4(6) . . ?
C402 C401 H40A 108.7 . . ?
N4 C401 H40A 108.7 . . ?
C402 C401 H40B 108.7 . . ?
N4 C401 H40B 108.7 . . ?
H40A C401 H40B 107.6 . . ?
C403 C402 C401 114.8(7) . . ?
C403 C402 H40C 108.6 . . ?
C401 C402 H40C 108.6 . . ?
C403 C402 H40D 108.6 . . ?
C401 C402 H40D 108.6 . . ?
H40C C402 H40D 107.5 . . ?
C402 C403 C404 113.1(8) . . ?
C402 C403 H40E 109.0 . . ?
C404 C403 H40E 109.0 . . ?
C402 C403 H40F 109.0 . . ?
C404 C403 H40F 109.0 . . ?
H40E C403 H40F 107.8 . . ?
C403 C404 H40G 109.5 . . ?
C403 C404 H40H 109.5 . . ?
H40G C404 H40H 109.5 . . ?
C403 C404 H40I 109.5 . . ?
H40G C404 H40I 109.5 . . ?
H40H C404 H40I 109.5 . . ?
C412 C411 N4 115.6(6) . . ?
C412 C411 H41A 108.4 . . ?
N4 C411 H41A 108.4 . . ?
C412 C411 H41B 108.4 . . ?
N4 C411 H41B 108.4 . . ?
H41A C411 H41B 107.4 . . ?
C411 C412 C413 110.4(7) . . ?
C411 C412 H41C 109.6 . . ?
C413 C412 H41C 109.6 . . ?
C411 C412 H41D 109.6 . . ?
C413 C412 H41D 109.6 . . ?
H41C C412 H41D 108.1 . . ?
C414 C413 C412 112.0(11) . . ?
C414 C413 H41E 109.2 . . ?
C412 C413 H41E 109.2 . . ?
C414 C413 H41F 109.2 . . ?
C412 C413 H41F 109.2 . . ?
H41E C413 H41F 107.9 . . ?
C413 C414 H41E 109.5 . . ?
C413 C414 H41F 109.5 . . ?
H41E C414 H41F 109.5 . . ?
C413 C414 H41G 109.5 . . ?
H41E C414 H41G 109.5 . . ?
H41F C414 H41G 109.5 . . ?
C422 C421 N4 115.8(6) . . ?
C422 C421 H42A 108.3 . . ?
N4 C421 H42A 108.3 . . ?
C422 C421 H42B 108.3 . . ?
N4 C421 H42B 108.3 . . ?
H42A C421 H42B 107.4 . . ?
C423 C422 C421 119.3(8) . . ?
C423 C422 H42C 107.5 . . ?
C421 C422 H42C 107.5 . . ?
C423 C422 H42D 107.5 . . ?
C421 C422 H42D 107.5 . . ?
H42C C422 H42D 107.0 . . ?
C422 C423 C424 117.3(10) . . ?
C422 C423 H42E 108.0 . . ?
C424 C423 H42E 108.0 . . ?
C422 C423 H42F 108.0 . . ?
C424 C423 H42F 108.0 . . ?
H42E C423 H42F 107.2 . . ?
C423 C424 H42G 109.5 . . ?
C423 C424 H42H 109.5 . . ?
H42G C424 H42H 109.5 . . ?
C423 C424 H42I 109.5 . . ?
H42G C424 H42I 109.5 . . ?
H42H C424 H42I 109.5 . . ?
C432 C431 N4 116.1(5) . . ?
C432 C431 H43A 108.3 . . ?
N4 C431 H43A 108.3 . . ?
C432 C431 H43B 108.3 . . ?
N4 C431 H43B 108.3 . . ?
H43A C431 H43B 107.4 . . ?
C431 C432 C433 112.7(6) . . ?
C431 C432 H43C 109.0 . . ?
C433 C432 H43C 109.0 . . ?
C431 C432 H43D 109.0 . . ?
C433 C432 H43D 109.0 . . ?
H43C C432 H43D 107.8 . . ?
C432 C433 C434 114.3(7) . . ?
C432 C433 H43E 108.7 . . ?
C434 C433 H43E 108.7 . . ?
C432 C433 H43F 108.7 . . ?
C434 C433 H43F 108.7 . . ?
H43E C433 H43F 107.6 . . ?
C433 C434 H43G 109.5 . . ?
C433 C434 H43H 109.5 . . ?
H43G C434 H43H 109.5 . . ?
C433 C434 H43I 109.5 . . ?
H43G C434 H43I 109.5 . . ?
H43H C434 H43I 109.5 . . ?
C511 N5 C521 110.3(5) . . ?
C511 N5 C531 107.2(5) . . ?
C521 N5 C531 111.1(6) . . ?
C511 N5 C501 111.1(6) . . ?
C521 N5 C501 107.0(5) . . ?
C531 N5 C501 110.2(5) . . ?
C502 C501 N5 115.8(5) . . ?
C502 C501 H50A 108.3 . . ?
N5 C501 H50A 108.3 . . ?
C502 C501 H50B 108.3 . . ?
N5 C501 H50B 108.3 . . ?
H50A C501 H50B 107.4 . . ?
C501 C502 C503 110.3(6) . . ?
C501 C502 H50C 109.6 . . ?
C503 C502 H50C 109.6 . . ?
C501 C502 H50D 109.6 . . ?
C503 C502 H50D 109.6 . . ?
H50C C502 H50D 108.1 . . ?
C504 C503 C502 112.3(7) . . ?
C504 C503 H50E 109.1 . . ?
C502 C503 H50E 109.1 . . ?
C504 C503 H50F 109.1 . . ?
C502 C503 H50F 109.1 . . ?
H50E C503 H50F 107.9 . . ?
C503 C504 H50G 109.5 . . ?
C503 C504 H50H 109.5 . . ?
H50G C504 H50H 109.5 . . ?
C503 C504 H50I 109.5 . . ?
H50G C504 H50I 109.5 . . ?
H50H C504 H50I 109.5 . . ?
C512 C511 N5 116.9(6) . . ?
C512 C511 H51A 108.1 . . ?
N5 C511 H51A 108.1 . . ?
C512 C511 H51B 108.1 . . ?
N5 C511 H51B 108.1 . . ?
H51A C511 H51B 107.3 . . ?
C511 C512 C513 109.2(9) . . ?
C511 C512 H51C 109.8 . . ?
C513 C512 H51C 109.8 . . ?
C511 C512 H51D 109.8 . . ?
C513 C512 H51D 109.8 . . ?
H51C C512 H51D 108.3 . . ?
C514 C513 C512 115.0(13) . . ?
C514 C513 H51E 108.5 . . ?
C512 C513 H51E 108.5 . . ?
C514 C513 H51F 108.5 . . ?
C512 C513 H51F 108.5 . . ?
H51E C513 H51F 107.5 . . ?
C513 C514 H51G 109.5 . . ?
C513 C514 H51H 109.5 . . ?
H51G C514 H51H 109.5 . . ?
C513 C514 H51I 109.5 . . ?
H51G C514 H51I 109.5 . . ?
H51H C514 H51I 109.5 . . ?
N5 C521 C522 117.4(5) . . ?
N5 C521 H52A 107.9 . . ?
C522 C521 H52A 107.9 . . ?
N5 C521 H52B 107.9 . . ?
C522 C521 H52B 107.9 . . ?
H52A C521 H52B 107.2 . . ?
C523 C522 C521 110.9(6) . . ?
C523 C522 H52C 109.5 . . ?
C521 C522 H52C 109.5 . . ?
C523 C522 H52D 109.5 . . ?
C521 C522 H52D 109.5 . . ?
H52C C522 H52D 108.0 . . ?
C524 C523 C522 113.0(8) . . ?
C524 C523 H52E 109.0 . . ?
C522 C523 H52E 109.0 . . ?
C524 C523 H52F 109.0 . . ?
C522 C523 H52F 109.0 . . ?
H52E C523 H52F 107.8 . . ?
C523 C524 H52G 109.5 . . ?
C523 C524 H52H 109.5 . . ?
H52G C524 H52H 109.5 . . ?
C523 C524 H52I 109.5 . . ?
H52G C524 H52I 109.5 . . ?
H52H C524 H52I 109.5 . . ?
C532 C531 N5 117.6(6) . . ?
C532 C531 H53A 107.9 . . ?
N5 C531 H53A 107.9 . . ?
C532 C531 H53B 107.9 . . ?
N5 C531 H53B 107.9 . . ?
H53A C531 H53B 107.2 . . ?
C533 C532 C531 113.8(9) . . ?
C533 C532 H53C 108.8 . . ?
C531 C532 H53C 108.8 . . ?
C533 C532 H53D 108.8 . . ?
C531 C532 H53D 108.8 . . ?
H53C C532 H53D 107.7 . . ?
C534 C533 C532 116.4(16) . . ?
C534 C533 H53E 108.2 . . ?
C532 C533 H53E 108.2 . . ?
C534 C533 H53F 108.2 . . ?
C532 C533 H53F 108.2 . . ?
H53E C533 H53F 107.4 . . ?
C533 C534 H53G 109.5 . . ?
C533 C534 H53H 109.5 . . ?
H53G C534 H53H 109.5 . . ?
C533 C534 H53I 109.5 . . ?
H53G C534 H53I 109.5 . . ?
H53H C534 H53I 109.5 . . ?
C601 N6 C631 112.3(6) . . ?
C601 N6 C621 110.0(6) . . ?
C631 N6 C621 106.5(6) . . ?
C601 N6 C611 108.5(5) . . ?
C631 N6 C611 109.4(6) . . ?
C621 N6 C611 110.1(6) . . ?
C602 C601 N6 114.3(6) . . ?
C602 C601 H60A 108.7 . . ?
N6 C601 H60A 108.7 . . ?
C602 C601 H60B 108.7 . . ?
N6 C601 H60B 108.7 . . ?
H60A C601 H60B 107.6 . . ?
C601 C602 C603 111.6(6) . . ?
C601 C602 H60C 109.3 . . ?
C603 C602 H60C 109.3 . . ?
C601 C602 H60D 109.3 . . ?
C603 C602 H60D 109.3 . . ?
H60C C602 H60D 108.0 . . ?
C604 C603 C602 112.6(7) . . ?
C604 C603 H60E 109.1 . . ?
C602 C603 H60E 109.1 . . ?
C604 C603 H60F 109.1 . . ?
C602 C603 H60F 109.1 . . ?
H60E C603 H60F 107.8 . . ?
C603 C604 H60G 109.5 . . ?
C603 C604 H60H 109.5 . . ?
H60G C604 H60H 109.5 . . ?
C603 C604 H60I 109.5 . . ?
H60G C604 H60I 109.5 . . ?
H60H C604 H60I 109.5 . . ?
C612 C611 N6 115.9(5) . . ?
C612 C611 H61A 108.3 . . ?
N6 C611 H61A 108.3 . . ?
C612 C611 H61B 108.3 . . ?
N6 C611 H61B 108.3 . . ?
H61A C611 H61B 107.4 . . ?
C611 C612 C613 110.9(6) . . ?
C611 C612 H61C 109.4 . . ?
C613 C612 H61C 109.4 . . ?
C611 C612 H61D 109.4 . . ?
C613 C612 H61D 109.4 . . ?
H61C C612 H61D 108.0 . . ?
C614 C613 C612 113.1(8) . . ?
C614 C613 H61E 109.0 . . ?
C612 C613 H61E 109.0 . . ?
C614 C613 H61F 109.0 . . ?
C612 C613 H61F 109.0 . . ?
H61E C613 H61F 107.8 . . ?
C613 C614 H61G 109.5 . . ?
C613 C614 H61H 109.5 . . ?
H61G C614 H61H 109.5 . . ?
C613 C614 H61I 109.5 . . ?
H61G C614 H61I 109.5 . . ?
H61H C614 H61I 109.5 . . ?
C622 C621 N6 115.7(6) . . ?
C622 C621 H62A 108.4 . . ?
N6 C621 H62A 108.4 . . ?
C622 C621 H62B 108.4 . . ?
N6 C621 H62B 108.4 . . ?
H62A C621 H62B 107.4 . . ?
C623 C622 C621 109.9(9) . . ?
C623 C622 H62C 109.7 . . ?
C621 C622 H62C 109.7 . . ?
C623 C622 H62D 109.7 . . ?
C621 C622 H62D 109.7 . . ?
H62C C622 H62D 108.2 . . ?
C624 C623 C622 113.9(12) . . ?
C624 C623 H62E 108.8 . . ?
C622 C623 H62E 108.8 . . ?
C624 C623 H62F 108.8 . . ?
C622 C623 H62F 108.8 . . ?
H62E C623 H62F 107.7 . . ?
C623 C624 H62G 109.5 . . ?
C623 C624 H62H 109.5 . . ?
H62G C624 H62H 109.5 . . ?
C623 C624 H62I 109.5 . . ?
H62G C624 H62I 109.5 . . ?
H62H C624 H62I 109.5 . . ?
N6 C631 C632 114.4(9) . . ?
N6 C631 H63A 108.7 . . ?
C632 C631 H63A 108.7 . . ?
N6 C631 H63B 108.7 . . ?
C632 C631 H63B 108.7 . . ?
H63A C631 H63B 107.6 . . ?
C633 C632 C631 130(2) . . ?
C633 C632 H63C 104.8 . . ?
C631 C632 H63C 104.8 . . ?
C633 C632 H63D 104.8 . . ?
C631 C632 H63D 104.8 . . ?
H63C C632 H63D 105.8 . . ?
C632 C633 C634 128(3) . . ?
C632 C633 H63E 105.2 . . ?
C634 C633 H63E 105.2 . . ?
C632 C633 H63F 105.2 . . ?
C634 C633 H63F 105.2 . . ?
H63E C633 H63F 106.0 . . ?
C633 C634 H63G 109.5 . . ?
C633 C634 H63H 109.5 . . ?
H63G C634 H63H 109.5 . . ?
C633 C634 H63I 109.5 . . ?
H63G C634 H63I 109.5 . . ?
H63H C634 H63I 109.5 . . ?

loop_
_geom_bond_atom_site_label_1
_geom_bond_atom_site_label_2
_geom_bond_distance
_geom_bond_site_symmetry_2
_geom_bond_publ_flag
Mo3' Mo2' 3.14(7) . ?
Mo1 O1 1.682(4) . ?
Mo1 O4 1.824(5) . ?
Mo1 O8 1.846(4) . ?
Mo1 O6 1.971(5) . ?
Mo1 O7 2.019(4) . ?
Mo1 O55 2.472(4) . ?
Mo2 O2 1.687(4) . ?
Mo2 O10 1.816(4) . ?
Mo2 O5 1.859(7) . ?
Mo2 O4 1.986(5) . ?
Mo2 O9 2.000(4) . ?
Mo2 O56 2.499(4) . ?
Mo3 O3 1.678(5) . ?
Mo3 O6 1.838(5) . ?
Mo3 O12 1.853(4) . ?
Mo3 O5 1.963(7) . ?
Mo3 O11 1.993(4) . ?
Mo3 O57 2.464(4) . ?
Mo4 O14 1.681(4) . ?
Mo4 O13 1.830(4) . ?
Mo4 O26 1.844(4) . ?
Mo4 O15 2.002(4) . ?
Mo4 O8 2.006(4) . ?
Mo4 O55 2.490(4) . ?
Mo5 O16 1.681(4) . ?
Mo5 O15 1.822(4) . ?
Mo5 O9 1.843(4) . ?
Mo5 O17 1.987(4) . ?
Mo5 O27 2.007(4) . ?
Mo5 O56 2.456(4) . ?
Mo6 O18 1.668(4) . ?
Mo6 O28 1.830(4) . ?
Mo6 O17 1.849(4) . ?
Mo6 O19 1.967(4) . ?
Mo6 O10 2.027(4) . ?
Mo7 O20 1.674(4) . ?
Mo7 O19 1.828(4) . ?
Mo7 O11 1.844(4) . ?
Mo7 O29 1.977(4) . ?
Mo7 O21 2.014(4) . ?
Mo7 O57 2.467(4) . ?
Mo8 O22 1.680(4) . ?
Mo8 O21 1.837(4) . ?
Mo8 O30 1.842(4) . ?
Mo8 O12 1.981(4) . ?
Mo8 O23 2.010(4) . ?
Mo8 O57 2.504(4) . ?
Mo9 O24 1.682(4) . ?
Mo9 O23 1.814(4) . ?
Mo9 O7 1.844(4) . ?
Mo9 O25 2.003(4) . ?
Mo9 O13 2.021(4) . ?
Mo9 O55 2.485(3) . ?
Mo10 O32 1.684(4) . ?
Mo10 O33 1.826(4) . ?
Mo10 O43 1.852(4) . ?
Mo10 O26 1.992(4) . ?
Mo10 O31 2.016(4) . ?
Mo10 O58 2.443(3) . ?
Mo11 O34 1.679(4) . ?
Mo11 O27 1.829(4) . ?
Mo11 O35 1.847(3) . ?
Mo11 O33 1.989(3) . ?
Mo11 O44 2.017(4) . ?
Mo11 O59 2.485(4) . ?
Mo12 O36 1.683(4) . ?
Mo12 O37 1.826(4) . ?
Mo12 O45 1.835(4) . ?
Mo12 O35 2.004(4) . ?
Mo12 O28 2.008(4) . ?
Mo12 O59 2.463(3) . ?
Mo13 O38 1.679(4) . ?
Mo13 O39 1.827(4) . ?
Mo13 O29 1.844(4) . ?
Mo13 O37 1.992(4) . ?
Mo13 O46 2.000(4) . ?
Mo13 O60 2.514(3) . ?
Mo14 O40 1.672(4) . ?
Mo14 O41 1.829(3) . ?
Mo14 O47 1.854(4) . ?
Mo14 O30 1.987(4) . ?
Mo14 O39 2.016(3) . ?
Mo14 O60 2.452(4) . ?
Mo15 O42 1.676(4) . ?
Mo15 O25 1.824(4) . ?
Mo15 O31 1.830(4) . ?
Mo15 O41 1.980(3) . ?
Mo15 O48 2.005(4) . ?
Mo16 O52 1.691(4) . ?
Mo16 O51 1.836(4) . ?
Mo16 O48 1.847(4) . ?
Mo16 O49 1.992(4) . ?
Mo16 O43 2.013(4) . ?
Mo16 O58 2.489(4) . ?
Mo17 O53 1.677(5) . ?
Mo17 O49 1.824(4) . ?
Mo17 O44 1.844(4) . ?
Mo17 O50 1.975(4) . ?
Mo17 O45 2.008(4) . ?
Mo17 O59 2.482(4) . ?
Mo18 O54 1.677(4) . ?
Mo18 O50 1.835(4) . ?
Mo18 O46 1.836(4) . ?
Mo18 O47 1.993(4) . ?
Mo18 O51 1.998(4) . ?
Mo18 O60 2.478(4) . ?
S1 O56 1.536(4) . ?
S1 O55 1.537(4) . ?
S1 O57 1.538(4) . ?
S2 O58 1.542(4) . ?
S2 O60 1.544(4) . ?
S2 O59 1.552(4) . ?
Mo19 O104 1.692(4) . ?
Mo19 O112 1.906(4) . ?
Mo19 O118 1.907(4) . ?
Mo19 O103 1.941(4) . ?
Mo19 O105 1.947(4) . ?
Mo19 O101 2.299(4) . ?
Mo20 O115 1.688(5) . ?
Mo20 O105 1.910(4) . ?
Mo20 O109 1.929(5) . ?
Mo20 O116 1.931(5) . ?
Mo20 O117 1.934(5) . ?
Mo20 O101 2.316(4) . ?
Mo21 O111 1.673(5) . ?
Mo21 O103 1.889(4) . ?
Mo21 O116 1.928(5) . ?
Mo21 O113 1.930(4) . ?
Mo21 O107 1.943(4) . ?
Mo21 O101 2.318(4) . ?
Mo22 O119 1.683(4) . ?
Mo22 O106 1.904(4) . ?
Mo22 O108 1.916(4) . ?
Mo22 O113 1.933(4) . ?
Mo22 O112 1.950(4) . ?
Mo22 O101 2.316(4) . ?
Mo23 O102 1.671(5) . ?
Mo23 O107 1.908(5) . ?
Mo23 O117 1.921(4) . ?
Mo23 O106 1.927(4) . ?
Mo23 O110 1.932(5) . ?
Mo23 O101 2.322(4) . ?
Mo24 O114 1.668(5) . ?
Mo24 O110 1.893(5) . ?
Mo24 O109 1.918(4) . ?
Mo24 O108 1.930(4) . ?
Mo24 O118 1.946(4) . ?
Mo24 O101 2.323(4) . ?
N1 C131 1.505(9) . ?
N1 C121 1.506(8) . ?
N1 C101 1.527(9) . ?
N1 C111 1.534(8) . ?
C101 C102 1.520(10) . ?
C101 H10A 0.9700 . ?
C101 H10B 0.9700 . ?
C102 C103 1.498(11) . ?
C102 H10C 0.9700 . ?
C102 H10D 0.9700 . ?
C103 C104 1.526(12) . ?
C103 H10E 0.9700 . ?
C103 H10F 0.9700 . ?
C104 H10G 0.9600 . ?
C104 H10H 0.9600 . ?
C104 H10I 0.9600 . ?
C111 C112 1.483(11) . ?
C111 H11A 0.9700 . ?
C111 H11B 0.9700 . ?
C112 C113 1.548(14) . ?
C112 H11C 0.9700 . ?
C112 H11D 0.9700 . ?
C113 C114 1.381(19) . ?
C113 H11E 0.9700 . ?
C113 H11F 0.9700 . ?
C114 H11G 0.9600 . ?
C114 H11H 0.9600 . ?
C114 H11I 0.9600 . ?
C121 C122 1.496(11) . ?
C121 H12A 0.9700 . ?
C121 H12B 0.9700 . ?
C122 C123 1.516(11) . ?
C122 H12C 0.9700 . ?
C122 H12D 0.9700 . ?
C123 C124 1.465(12) . ?
C123 H12E 0.9700 . ?
C123 H12F 0.9700 . ?
C124 H12G 0.9600 . ?
C124 H12H 0.9600 . ?
C124 H12I 0.9600 . ?
C131 C132 1.505(11) . ?
C131 H13A 0.9700 . ?
C131 H13B 0.9700 . ?
C132 C133 1.545(12) . ?
C132 H13C 0.9700 . ?
C132 H13D 0.9700 . ?
C133 C134 1.500(13) . ?
C133 H13E 0.9700 . ?
C133 H13F 0.9700 . ?
C134 H13G 0.9600 . ?
C134 H13H 0.9600 . ?
C134 H13I 0.9600 . ?
N2 C221 1.501(10) . ?
N2 C231 1.503(10) . ?
N2 C201 1.527(10) . ?
N2 C211 1.530(11) . ?
C201 C202 1.489(12) . ?
C201 H20A 0.9700 . ?
C201 H20B 0.9700 . ?
C202 C203 1.552(13) . ?
C202 H20C 0.9700 . ?
C202 H20D 0.9700 . ?
C203 C204 1.430(14) . ?
C203 H20E 0.9700 . ?
C203 H20F 0.9700 . ?
C204 H20G 0.9600 . ?
C204 H20H 0.9600 . ?
C204 H20I 0.9600 . ?
C211 C212 1.345(13) . ?
C211 H21A 0.9700 . ?
C211 H21B 0.9700 . ?
C212 C213 1.690(15) . ?
C212 H21C 0.9700 . ?
C212 H21D 0.9700 . ?
C213 C214 1.436(12) . ?
C213 H21E 0.9700 . ?
C213 H21F 0.9700 . ?
C214 H21G 0.9600 . ?
C214 H21H 0.9600 . ?
C214 H21I 0.9600 . ?
C221 C222 1.482(13) . ?
C221 H22A 0.9700 . ?
C221 H22B 0.9700 . ?
C222 C223 1.498(14) . ?
C222 H22C 0.9700 . ?
C222 H22D 0.9700 . ?
C223 C224 1.536(18) . ?
C223 H22E 0.9700 . ?
C223 H22F 0.9700 . ?
C224 H22G 0.9600 . ?
C224 H22H 0.9600 . ?
C224 H22I 0.9600 . ?
C231 C232 1.092(13) . ?
C231 H23A 0.9700 . ?
C231 H23B 0.9700 . ?
C232 C233 1.524(14) . ?
C232 H23C 0.9700 . ?
C232 H23D 0.9700 . ?
C233 C234 1.434(17) . ?
C233 H23E 0.9700 . ?
C233 H23F 0.9700 . ?
C234 H23G 0.9600 . ?
C234 H23H 0.9600 . ?
C234 H23I 0.9600 . ?
N3 C311 1.495(8) . ?
N3 C321 1.520(8) . ?
N3 C301 1.522(9) . ?
N3 C331 1.529(9) . ?
C301 C302 1.480(10) . ?
C301 H30A 0.9700 . ?
C301 H30B 0.9700 . ?
C302 C303 1.536(12) . ?
C302 H30C 0.9700 . ?
C302 H30D 0.9700 . ?
C303 C304 1.439(14) . ?
C303 H30E 0.9700 . ?
C303 H30F 0.9700 . ?
C304 H30G 0.9600 . ?
C304 H30H 0.9600 . ?
C304 H30I 0.9600 . ?
C311 C312 1.517(9) . ?
C311 H31A 0.9700 . ?
C311 H31B 0.9700 . ?
C312 C313 1.511(9) . ?
C312 H31C 0.9700 . ?
C312 H31D 0.9700 . ?
C313 C314 1.484(10) . ?
C313 H31E 0.9700 . ?
C313 H31F 0.9700 . ?
C314 H31G 0.9600 . ?
C314 H31H 0.9600 . ?
C314 H31I 0.9600 . ?
C321 C322 1.490(10) . ?
C321 H32A 0.9700 . ?
C321 H32B 0.9700 . ?
C322 C323 1.492(10) . ?
C322 H32C 0.9700 . ?
C322 H32D 0.9700 . ?
C323 C324 1.493(13) . ?
C323 H32E 0.9700 . ?
C323 H32F 0.9700 . ?
C324 H32G 0.9600 . ?
C324 H32H 0.9600 . ?
C324 H32I 0.9600 . ?
C331 C332 1.503(11) . ?
C331 H33A 0.9700 . ?
C331 H33B 0.9700 . ?
C332 C333 1.472(15) . ?
C332 H33C 0.9700 . ?
C332 H33D 0.9700 . ?
C333 C334 1.365(16) . ?
C333 H33E 0.9700 . ?
C333 H33F 0.9700 . ?
C334 H33G 0.9600 . ?
C334 H33H 0.9600 . ?
C334 H33I 0.9600 . ?
N4 C411 1.516(9) . ?
N4 C421 1.528(8) . ?
N4 C431 1.529(8) . ?
N4 C401 1.529(9) . ?
C401 C402 1.516(11) . ?
C401 H40A 0.9700 . ?
C401 H40B 0.9700 . ?
C402 C403 1.457(11) . ?
C402 H40C 0.9700 . ?
C402 H40D 0.9700 . ?
C403 C404 1.459(12) . ?
C403 H40E 0.9700 . ?
C403 H40F 0.9700 . ?
C404 H40G 0.9600 . ?
C404 H40H 0.9600 . ?
C404 H40I 0.9600 . ?
C411 C412 1.498(11) . ?
C411 H41A 0.9700 . ?
C411 H41B 0.9700 . ?
C412 C413 1.514(13) . ?
C412 H41C 0.9700 . ?
C412 H41D 0.9700 . ?
C413 C414 1.469(15) . ?
C413 H41E 0.9700 . ?
C413 H41F 0.9700 . ?
C414 H41E 0.9600 . ?
C414 H41F 0.9600 . ?
C414 H41G 0.9600 . ?
C421 C422 1.516(11) . ?
C421 H42A 0.9700 . ?
C421 H42B 0.9700 . ?
C422 C423 1.373(13) . ?
C422 H42C 0.9700 . ?
C422 H42D 0.9700 . ?
C423 C424 1.497(14) . ?
C423 H42E 0.9700 . ?
C423 H42F 0.9700 . ?
C424 H42G 0.9600 . ?
C424 H42H 0.9600 . ?
C424 H42I 0.9600 . ?
C431 C432 1.492(9) . ?
C431 H43A 0.9700 . ?
C431 H43B 0.9700 . ?
C432 C433 1.499(10) . ?
C432 H43C 0.9700 . ?
C432 H43D 0.9700 . ?
C433 C434 1.503(10) . ?
C433 H43E 0.9700 . ?
C433 H43F 0.9700 . ?
C434 H43G 0.9600 . ?
C434 H43H 0.9600 . ?
C434 H43I 0.9600 . ?
N5 C511 1.501(9) . ?
N5 C521 1.505(8) . ?
N5 C531 1.524(9) . ?
N5 C501 1.526(8) . ?
C501 C502 1.512(10) . ?
C501 H50A 0.9700 . ?
C501 H50B 0.9700 . ?
C502 C503 1.531(10) . ?
C502 H50C 0.9700 . ?
C502 H50D 0.9700 . ?
C503 C504 1.502(12) . ?
C503 H50E 0.9700 . ?
C503 H50F 0.9700 . ?
C504 H50G 0.9600 . ?
C504 H50H 0.9600 . ?
C504 H50I 0.9600 . ?
C511 C512 1.483(11) . ?
C511 H51A 0.9700 . ?
C511 H51B 0.9700 . ?
C512 C513 1.540(13) . ?
C512 H51C 0.9700 . ?
C512 H51D 0.9700 . ?
C513 C514 1.331(16) . ?
C513 H51E 0.9700 . ?
C513 H51F 0.9700 . ?
C514 H51G 0.9600 . ?
C514 H51H 0.9600 . ?
C514 H51I 0.9600 . ?
C521 C522 1.511(10) . ?
C521 H52A 0.9700 . ?
C521 H52B 0.9700 . ?
C522 C523 1.499(11) . ?
C522 H52C 0.9700 . ?
C522 H52D 0.9700 . ?
C523 C524 1.471(13) . ?
C523 H52E 0.9700 . ?
C523 H52F 0.9700 . ?
C524 H52G 0.9600 . ?
C524 H52H 0.9600 . ?
C524 H52I 0.9600 . ?
C531 C532 1.492(12) . ?
C531 H53A 0.9700 . ?
C531 H53B 0.9700 . ?
C532 C533 1.490(14) . ?
C532 H53C 0.9700 . ?
C532 H53D 0.9700 . ?
C533 C534 1.28(2) . ?
C533 H53E 0.9700 . ?
C533 H53F 0.9700 . ?
C534 H53G 0.9600 . ?
C534 H53H 0.9600 . ?
C534 H53I 0.9600 . ?
N6 C601 1.515(9) . ?
N6 C631 1.516(10) . ?
N6 C621 1.529(9) . ?
N6 C611 1.537(8) . ?
C601 C602 1.509(9) . ?
C601 H60A 0.9700 . ?
C601 H60B 0.9700 . ?
C602 C603 1.523(10) . ?
C602 H60C 0.9700 . ?
C602 H60D 0.9700 . ?
C603 C604 1.492(11) . ?
C603 H60E 0.9700 . ?
C603 H60F 0.9700 . ?
C604 H60G 0.9600 . ?
C604 H60H 0.9600 . ?
C604 H60I 0.9600 . ?
C611 C612 1.504(10) . ?
C611 H61A 0.9700 . ?
C611 H61B 0.9700 . ?
C612 C613 1.532(11) . ?
C612 H61C 0.9700 . ?
C612 H61D 0.9700 . ?
C613 C614 1.462(13) . ?
C613 H61E 0.9700 . ?
C613 H61F 0.9700 . ?
C614 H61G 0.9600 . ?
C614 H61H 0.9600 . ?
C614 H61I 0.9600 . ?
C621 C622 1.493(11) . ?
C621 H62A 0.9700 . ?
C621 H62B 0.9700 . ?
C622 C623 1.492(13) . ?
C622 H62C 0.9700 . ?
C622 H62D 0.9700 . ?
C623 C624 1.474(17) . ?
C623 H62E 0.9700 . ?
C623 H62F 0.9700 . ?
C624 H62G 0.9600 . ?
C624 H62H 0.9600 . ?
C624 H62I 0.9600 . ?
C631 C632 1.543(17) . ?
C631 H63A 0.9700 . ?
C631 H63B 0.9700 . ?
C632 C633 1.11(2) . ?
C632 H63C 0.9700 . ?
C632 H63D 0.9700 . ?
C633 C634 1.50(2) . ?
C633 H63E 0.9700 . ?
C633 H63F 0.9700 . ?
C634 H63G 0.9600 . ?
C634 H63H 0.9600 . ?
C634 H63I 0.9600 . ?
